data_4334447
loop_
_publ_author_name
'Carlo Di Giovanni'
'Lydia Vaquer'
'Xavier Sala'
'Jordi Benet-Buchholz'
'Antoni Llobet'

_publ_section_title
;
 New Dinuclear Ruthenium Complexes: Structure and Oxidative Catalysis
;
_journal_name_full 'Inorganic Chemistry'
_journal_page_first 4335
_journal_page_last 4345
_journal_paper_doi 10.1021/ic302481s
_journal_volume 52
_journal_year 2013
_chemical_formula_sum 'C144 H100 F24 N32 O20 P4 Ru8'
_chemical_formula_weight 3987.00
_chemical_name_systematic
; 
 ? 
;
_space_group_IT_number 14
_symmetry_cell_setting monoclinic
_symmetry_space_group_name_Hall '-P 2yn'
_symmetry_space_group_name_H-M 'P 1 21/n 1'
_atom_sites_solution_hydrogens geom
_atom_sites_solution_primary direct
_atom_sites_solution_secondary difmap
_audit_creation_method SHELXL-97
_cell_angle_alpha 90.00
_cell_angle_beta 97.256(4)
_cell_angle_gamma 90.00
_cell_formula_units_Z 4
_cell_length_a 16.0198(19)
_cell_length_b 34.255(5)
_cell_length_c 30.625(4)
_cell_measurement_reflns_used 5482
_cell_measurement_temperature 100(2)
_cell_measurement_theta_max 21.08
_cell_measurement_theta_min 2.24
_cell_volume 16671(4)
_computing_cell_refinement 'Bruker APEX2 v2011.4-0'
_computing_data_collection 'Bruker APEX2 v2011.4-0'
_computing_data_reduction 'Bruker SAINT V7.60A'
_computing_molecular_graphics 'Bruker SHELXTL'
_computing_publication_material 'Bruker SHELXTL'
_computing_structure_refinement 'SHELXS-97 (Sheldrick, 2008)'
_computing_structure_solution Sir2011
_diffrn_ambient_temperature 100(2)
_diffrn_detector_area_resol_mean 512
_diffrn_detector_type '4K CCD area detector APEX II'
_diffrn_measured_fraction_theta_full 0.917
_diffrn_measured_fraction_theta_max 0.878
_diffrn_measurement_device_type 'Kappa 4-axis goniometer bruker-nonius'
_diffrn_measurement_method
;
 Fullsphere data collection, phi and omega scans
;
_diffrn_measurement_specimen_support 'magnetic support whith MicroMount'
_diffrn_radiation_monochromator 'Multilayer Montel 200 mirrors'
_diffrn_radiation_type MoK\a
_diffrn_radiation_wavelength 0.71073
_diffrn_reflns_av_R_equivalents 0.0844
_diffrn_reflns_av_sigmaI/netI 0.1864
_diffrn_reflns_limit_h_max 15
_diffrn_reflns_limit_h_min -19
_diffrn_reflns_limit_k_max 25
_diffrn_reflns_limit_k_min -40
_diffrn_reflns_limit_l_max 36
_diffrn_reflns_limit_l_min -32
_diffrn_reflns_number 62722
_diffrn_reflns_theta_full 25.15
_diffrn_reflns_theta_max 25.15
_diffrn_reflns_theta_min 1.34
_diffrn_source 'rotating anode x-ray tube'
_diffrn_source_current 70
_diffrn_source_power 50
_diffrn_source_size '3 mm x 0.3 mm fine focus'
_diffrn_source_type 'Bruker-Nonius FR 591'
_exptl_absorpt_coefficient_mu 0.840
_exptl_absorpt_correction_T_max 1.00
_exptl_absorpt_correction_T_min 0.91
_exptl_absorpt_correction_type empirical
_exptl_absorpt_process_details
; 
 SADABS Version 2008/1 Bruker-Nonius
 Blessing, Acta Cryst. (1995) A51 33-38
;
_exptl_crystal_colour black
_exptl_crystal_density_diffrn 1.589
_exptl_crystal_description plate
_exptl_crystal_F_000 7904
_exptl_crystal_size_max 0.20
_exptl_crystal_size_mid 0.10
_exptl_crystal_size_min 0.02
_platon_squeeze_details
;
In order to avoid highly disordered water molecules the program Squeeze
was used. In total 32 diferent positions with disordered water molecules
were localized in the inital structure model.
Squeeze integrated on Platon: A.L.Speek (200)) Acta Cryst. D65, 148-155.
;
_refine_diff_density_max 1.044
_refine_diff_density_min -0.880
_refine_diff_density_rms 0.158
_refine_ls_extinction_method none
_refine_ls_goodness_of_fit_ref 0.942
_refine_ls_hydrogen_treatment noref
_refine_ls_matrix_type full
_refine_ls_number_parameters 2106
_refine_ls_number_reflns 26196
_refine_ls_number_restraints 228
_refine_ls_restrained_S_all 0.945
_refine_ls_R_factor_all 0.1553
_refine_ls_R_factor_gt 0.0788
_refine_ls_shift/su_max 0.001
_refine_ls_shift/su_mean 0.000
_refine_ls_structure_factor_coef Fsqd
_refine_ls_weighting_details 'calc w=1/[\s^2^(Fo^2^)+(0.1040P)^2^+0.0000P] where P=(Fo^2^+2Fc^2^)/3'
_refine_ls_weighting_scheme calc
_refine_ls_wR_factor_gt 0.1956
_refine_ls_wR_factor_ref 0.2199
_reflns_number_gt 12196
_reflns_number_total 26196
_reflns_threshold_expression >2sigma(I)
_cod_data_source_file ic302481s_si_002_2.cif
_cod_data_source_block cdg268e_0m
_cod_database_code 4334447

loop_
_symmetry_equiv_pos_as_xyz
'x, y, z'
'-x+1/2, y+1/2, -z+1/2'
'-x, -y, -z'
'x-1/2, -y-1/2, z-1/2'

loop_
_atom_site_label
_atom_site_type_symbol
_atom_site_fract_x
_atom_site_fract_y
_atom_site_fract_z
_atom_site_U_iso_or_equiv
_atom_site_adp_type
_atom_site_occupancy
_atom_site_symmetry_multiplicity
_atom_site_calc_flag
_atom_site_refinement_flags
_atom_site_disorder_assembly
_atom_site_disorder_group
Ru1A Ru 0.11368(5) 0.96951(3) 0.33757(3) 0.0283(3) Uani 1 1 d . . .
N1A N 0.0352(5) 0.9858(3) 0.2855(3) 0.030(2) Uani 1 1 d . . .
O1A O 0.1941(4) 0.9831(2) 0.2917(2) 0.0288(19) Uani 1 1 d . . .
C1A C 0.1624(6) 0.9947(4) 0.2538(4) 0.029(3) Uani 1 1 d . . .
Ru2A Ru -0.10023(5) 0.96725(3) 0.33836(3) 0.0324(3) Uani 1 1 d . . .
N2A N -0.0479(5) 0.9860(3) 0.2867(3) 0.033(2) Uani 1 1 d . . .
O2A O 0.2006(4) 1.0057(3) 0.2242(2) 0.043(2) Uani 1 1 d . . .
C2A C 0.0669(7) 0.9971(4) 0.2491(4) 0.037(3) Uani 1 1 d . . .
O3A O -0.2058(4) 0.9829(3) 0.2945(3) 0.043(2) Uani 1 1 d . . .
C3A C 0.0177(7) 1.0109(4) 0.2118(4) 0.037(3) Uani 1 1 d . . .
H3AA H 0.0425 1.0201 0.1872 0.044 Uiso 1 1 calc R . .
N3A N -0.1119(5) 0.9096(3) 0.3199(3) 0.042(3) Uani 1 1 d . . .
O4A O -0.2469(5) 1.0075(3) 0.2285(3) 0.051(3) Uani 1 1 d . . .
C4A C -0.0723(6) 1.0108(4) 0.2116(4) 0.033(3) Uani 1 1 d . . .
H4AA H -0.1097 1.0184 0.1865 0.040 Uiso 1 1 calc R . .
N4A N -0.1480(5) 0.9457(3) 0.3887(3) 0.032(3) Uani 1 1 d . . .
O5A O 0.0173(4) 0.9561(2) 0.3747(2) 0.035(2) Uani 1 1 d . . .
H5OA H 0.0334 0.9557 0.4094 0.053 Uiso 1 1 d R . .
C5A C -0.1007(6) 0.9991(3) 0.2499(4) 0.030(3) Uani 1 1 d . . .
N5A N -0.1123(5) 1.0164(3) 0.3760(3) 0.036(3) Uani 1 1 d . . .
C6A C -0.1925(7) 0.9972(4) 0.2574(5) 0.041(3) Uani 1 1 d . . .
N6A N 0.1353(5) 1.0226(3) 0.3666(3) 0.035(3) Uani 1 1 d . . .
C7A C -0.1022(6) 1.0546(5) 0.3628(5) 0.053(4) Uani 1 1 d U . .
H7AA H -0.0824 1.0598 0.3355 0.064 Uiso 1 1 calc R . .
N7A N 0.1926(5) 0.9552(4) 0.3887(3) 0.033(3) Uani 1 1 d . . .
C8A C -0.1212(8) 1.0854(4) 0.3896(5) 0.063(4) Uani 1 1 d . . .
H8AA H -0.1148 1.1116 0.3804 0.075 Uiso 1 1 calc R . .
N8A N 0.1317(5) 0.9108(3) 0.3259(3) 0.039(3) Uani 1 1 d . . .
C9A C -0.1490(8) 1.0780(5) 0.4288(5) 0.060(4) Uani 1 1 d . . .
H9AA H -0.1624 1.0991 0.4469 0.073 Uiso 1 1 calc R . .
C10A C -0.1578(8) 1.0407(6) 0.4424(5) 0.062(5) Uani 1 1 d . . .
H10A H -0.1749 1.0356 0.4705 0.075 Uiso 1 1 calc R . .
C11A C -0.1417(7) 1.0100(4) 0.4149(5) 0.045(4) Uani 1 1 d . . .
C12A C -0.1577(7) 0.9692(4) 0.4227(5) 0.045(4) Uani 1 1 d . . .
C13A C -0.1822(10) 0.9556(6) 0.4611(5) 0.077(5) Uani 1 1 d . . .
H13A H -0.1886 0.9722 0.4852 0.093 Uiso 1 1 calc R . .
C14A C -0.1969(11) 0.9155(6) 0.4621(6) 0.086(6) Uani 1 1 d . . .
H14A H -0.2162 0.9051 0.4878 0.104 Uiso 1 1 calc R . .
C15A C -0.1853(9) 0.8895(5) 0.4282(5) 0.070(5) Uani 1 1 d . . .
H15A H -0.1955 0.8623 0.4305 0.084 Uiso 1 1 calc R . .
C16A C -0.1579(7) 0.9059(5) 0.3912(5) 0.051(4) Uani 1 1 d . . .
C17A C -0.1466(7) 0.8862(4) 0.3514(5) 0.046(4) Uani 1 1 d . . .
C18A C -0.1607(7) 0.8473(5) 0.3429(5) 0.060(4) Uani 1 1 d . . .
H18A H -0.1813 0.8309 0.3642 0.071 Uiso 1 1 calc R . .
C19A C -0.1441(7) 0.8319(5) 0.3022(6) 0.070(5) Uani 1 1 d . . .
H19A H -0.1521 0.8049 0.2965 0.084 Uiso 1 1 calc R . .
C20A C -0.1170(7) 0.8551(5) 0.2713(5) 0.053(4) Uani 1 1 d . . .
H20A H -0.1089 0.8454 0.2431 0.063 Uiso 1 1 calc R . .
C21A C -0.1016(7) 0.8934(5) 0.2828(5) 0.051(4) Uani 1 1 d . . .
H21A H -0.0813 0.9096 0.2613 0.061 Uiso 1 1 calc R . .
C22A C 0.1073(7) 1.0580(4) 0.3521(4) 0.039(3) Uani 1 1 d . . .
H22A H 0.0681 1.0590 0.3262 0.047 Uiso 1 1 calc R . .
C23A C 0.1317(10) 1.0929(5) 0.3724(5) 0.066(5) Uani 1 1 d . . .
H23A H 0.1092 1.1170 0.3609 0.079 Uiso 1 1 calc R . .
C24A C 0.1863(10) 1.0918(6) 0.4075(6) 0.077(6) Uani 1 1 d . . .
H24A H 0.2060 1.1156 0.4211 0.092 Uiso 1 1 calc R . .
C25A C 0.2172(9) 1.0559(5) 0.4259(5) 0.056(4) Uani 1 1 d . . .
H25A H 0.2553 1.0551 0.4523 0.067 Uiso 1 1 calc R . .
C26A C 0.1901(7) 1.0222(4) 0.4042(4) 0.043(4) Uani 1 1 d . . .
C27A C 0.2228(7) 0.9840(4) 0.4176(4) 0.038(3) Uani 1 1 d . . .
C28A C 0.2761(7) 0.9737(7) 0.4564(4) 0.066(6) Uani 1 1 d . . .
H28A H 0.2988 0.9930 0.4768 0.080 Uiso 1 1 calc R . .
C29A C 0.2941(10) 0.9339(7) 0.4636(5) 0.080(7) Uani 1 1 d . . .
H29A H 0.3270 0.9257 0.4900 0.096 Uiso 1 1 calc R . .
C30A C 0.2660(8) 0.9086(5) 0.4346(5) 0.064(5) Uani 1 1 d U . .
H30A H 0.2837 0.8823 0.4394 0.077 Uiso 1 1 calc R . .
C31A C 0.2109(7) 0.9168(5) 0.3961(5) 0.049(4) Uani 1 1 d . . .
C32A C 0.1795(7) 0.8929(5) 0.3593(4) 0.044(4) Uani 1 1 d . . .
C33A C 0.1967(9) 0.8531(5) 0.3573(6) 0.068(5) Uani 1 1 d . . .
H33A H 0.2271 0.8399 0.3816 0.081 Uiso 1 1 calc R . .
C34A C 0.1682(10) 0.8338(5) 0.3193(8) 0.081(6) Uani 1 1 d U . .
H34A H 0.1830 0.8071 0.3162 0.097 Uiso 1 1 calc R . .
C35A C 0.1182(9) 0.8523(6) 0.2850(6) 0.077(5) Uani 1 1 d . . .
H35A H 0.0948 0.8386 0.2593 0.092 Uiso 1 1 calc R . .
C36A C 0.1047(7) 0.8911(5) 0.2904(5) 0.051(4) Uani 1 1 d . . .
H36A H 0.0736 0.9049 0.2667 0.062 Uiso 1 1 calc R . .
Ru1B Ru 0.08682(5) 0.66418(3) 0.11932(3) 0.0297(3) Uani 1 1 d . . .
O1B O -0.2318(4) 0.6627(3) 0.0634(3) 0.042(2) Uani 1 1 d . . .
N1B N -0.0728(5) 0.6675(3) 0.0601(3) 0.034(3) Uani 1 1 d . . .
C1B C -0.2137(8) 0.6697(4) 0.0264(4) 0.045(4) Uani 1 1 d U . .
Ru2B Ru -0.12834(5) 0.65941(3) 0.11369(3) 0.0317(3) Uani 1 1 d . . .
O2B O -0.2639(5) 0.6727(3) -0.0086(3) 0.069(3) Uani 1 1 d . . .
N2B N 0.0126(5) 0.6672(3) 0.0609(3) 0.032(2) Uani 1 1 d U . .
C2B C -0.1179(8) 0.6724(4) 0.0199(4) 0.047(4) Uani 1 1 d . . .
O3B O 0.1750(5) 0.6693(3) 0.0741(3) 0.041(2) Uani 1 1 d . . .
C3B C -0.0844(9) 0.6797(4) -0.0173(5) 0.053(4) Uani 1 1 d . . .
H3BA H -0.1189 0.6831 -0.0447 0.064 Uiso 1 1 calc R . .
N3B N -0.1376(5) 0.5987(3) 0.1149(3) 0.038(3) Uani 1 1 d . . .
O4B O 0.1886(6) 0.6795(3) 0.0028(3) 0.066(3) Uani 1 1 d . . .
C4B C 0.0029(10) 0.6819(4) -0.0143(4) 0.056(4) Uani 1 1 d . . .
H4BA H 0.0293 0.6881 -0.0395 0.067 Uiso 1 1 calc R . .
N4B N -0.1806(5) 0.6513(4) 0.1662(3) 0.042(3) Uani 1 1 d . . .
O5B O -0.0149(4) 0.6602(2) 0.1550(2) 0.0283(19) Uani 1 1 d . . .
H5OB H -0.0105 0.6398 0.1709 0.042 Uiso 1 1 d R . .
C5B C 0.0493(8) 0.6753(4) 0.0242(4) 0.036(3) Uani 1 1 d . . .
N5B N -0.1468(6) 0.7151(3) 0.1326(3) 0.040(3) Uani 1 1 d . . .
C6B C 0.1470(10) 0.6739(4) 0.0342(6) 0.057(4) Uani 1 1 d . . .
N6B N 0.0919(5) 0.7226(3) 0.1355(4) 0.036(3) Uani 1 1 d . . .
N7B N 0.1572(5) 0.6643(3) 0.1768(3) 0.033(2) Uani 1 1 d U . .
C7B C -0.1169(6) 0.5751(4) 0.0826(4) 0.036(3) Uani 1 1 d . . .
H7BA H -0.0982 0.5860 0.0571 0.043 Uiso 1 1 calc R . .
N8B N 0.1136(5) 0.6043(3) 0.1275(3) 0.031(2) Uani 1 1 d . . .
C8B C -0.1228(7) 0.5357(5) 0.0868(5) 0.052(4) Uani 1 1 d . . .
H8BA H -0.1063 0.5188 0.0648 0.062 Uiso 1 1 calc R . .
C9B C -0.1539(8) 0.5203(5) 0.1244(6) 0.070(5) Uani 1 1 d . . .
H9BA H -0.1580 0.4929 0.1282 0.084 Uiso 1 1 calc R . .
C10B C -0.1779(7) 0.5451(5) 0.1549(5) 0.049(4) Uani 1 1 d . . .
H10B H -0.1998 0.5349 0.1800 0.059 Uiso 1 1 calc R . .
C11B C -0.1706(7) 0.5856(4) 0.1499(5) 0.040(3) Uani 1 1 d . . .
C12B C -0.1912(8) 0.6146(6) 0.1797(4) 0.056(5) Uani 1 1 d . . .
C13B C -0.2244(6) 0.6087(5) 0.2192(5) 0.060(5) Uani 1 1 d . . .
H13B H -0.2373 0.5832 0.2288 0.072 Uiso 1 1 calc R . .
C14B C -0.2379(11) 0.6428(8) 0.2446(5) 0.097(8) Uani 1 1 d . . .
H14B H -0.2590 0.6398 0.2721 0.116 Uiso 1 1 calc R . .
C15B C -0.2219(9) 0.6782(6) 0.2309(5) 0.068(5) Uani 1 1 d . . .
H15B H -0.2306 0.7006 0.2482 0.082 Uiso 1 1 calc R . .
C16B C -0.1931(8) 0.6817(6) 0.1918(4) 0.057(5) Uani 1 1 d . . .
C17B C -0.1721(7) 0.7187(4) 0.1728(4) 0.038(3) Uani 1 1 d . . .
C18B C -0.1790(8) 0.7546(6) 0.1925(5) 0.063(5) Uani 1 1 d . . .
H18B H -0.1959 0.7568 0.2210 0.075 Uiso 1 1 calc R . .
C19B C -0.1602(8) 0.7879(6) 0.1689(5) 0.063(5) Uani 1 1 d . . .
H19B H -0.1610 0.8127 0.1826 0.075 Uiso 1 1 calc R . .
C20B C -0.1409(7) 0.7858(4) 0.1273(5) 0.049(4) Uani 1 1 d U . .
H20B H -0.1312 0.8086 0.1111 0.059 Uiso 1 1 calc R . .
C21B C -0.1359(8) 0.7487(5) 0.1093(5) 0.055(4) Uani 1 1 d . . .
H21B H -0.1244 0.7464 0.0797 0.066 Uiso 1 1 calc R . .
C22B C 0.0633(8) 0.7532(4) 0.1076(5) 0.048(4) Uani 1 1 d . . .
H22B H 0.0421 0.7484 0.0777 0.058 Uiso 1 1 calc R . .
C23B C 0.0663(8) 0.7916(4) 0.1245(6) 0.062(4) Uani 1 1 d . . .
H23B H 0.0474 0.8128 0.1060 0.074 Uiso 1 1 calc R . .
C24B C 0.0947(8) 0.7976(5) 0.1652(5) 0.056(4) Uani 1 1 d . . .
H24B H 0.0922 0.8233 0.1768 0.068 Uiso 1 1 calc R . .
C25B C 0.1280(8) 0.7686(5) 0.1922(5) 0.050(4) Uani 1 1 d . . .
H25B H 0.1515 0.7735 0.2218 0.060 Uiso 1 1 calc R . .
C26B C 0.1259(7) 0.7316(4) 0.1746(4) 0.038(3) Uani 1 1 d . . .
C27B C 0.1652(6) 0.6976(4) 0.2002(4) 0.031(3) Uani 1 1 d U . .
C28B C 0.2065(9) 0.6972(5) 0.2417(5) 0.059(4) Uani 1 1 d . . .
H28B H 0.2084 0.7202 0.2590 0.071 Uiso 1 1 calc R . .
C29B C 0.2454(9) 0.6641(6) 0.2588(4) 0.064(5) Uani 1 1 d . . .
H29B H 0.2795 0.6644 0.2865 0.077 Uiso 1 1 calc R . .
C30B C 0.2331(8) 0.6294(5) 0.2339(4) 0.051(4) Uani 1 1 d . . .
H30B H 0.2579 0.6057 0.2451 0.061 Uiso 1 1 calc R . .
C31B C 0.1873(6) 0.6301(4) 0.1950(4) 0.037(3) Uani 1 1 d . . .
C32B C 0.1622(6) 0.5971(4) 0.1660(4) 0.035(3) Uani 1 1 d . . .
C33B C 0.1811(6) 0.5580(4) 0.1773(4) 0.035(3) Uani 1 1 d . . .
H33B H 0.2150 0.5522 0.2042 0.042 Uiso 1 1 calc R . .
C34B C 0.1517(7) 0.5291(4) 0.1505(4) 0.043(4) Uani 1 1 d . . .
H34B H 0.1657 0.5029 0.1583 0.052 Uiso 1 1 calc R . .
C35B C 0.1014(7) 0.5370(4) 0.1119(5) 0.045(4) Uani 1 1 d . . .
H35B H 0.0783 0.5167 0.0930 0.054 Uiso 1 1 calc R . .
C36B C 0.0857(7) 0.5761(4) 0.1014(4) 0.034(3) Uani 1 1 d . . .
H36B H 0.0534 0.5823 0.0741 0.041 Uiso 1 1 calc R . .
Ru1C Ru 0.04103(6) 0.58173(3) 0.34137(3) 0.0365(3) Uani 1 1 d . . .
O1C O 0.0224(4) 0.6084(3) 0.2794(3) 0.038(2) Uani 1 1 d . . .
N1C N 0.0291(5) 0.5359(3) 0.3005(3) 0.034(3) Uani 1 1 d . . .
C1C C 0.0115(6) 0.5852(4) 0.2461(5) 0.036(3) Uani 1 1 d . . .
Ru2C Ru 0.05247(6) 0.48382(3) 0.37965(3) 0.0362(3) Uani 1 1 d . . .
O2C O -0.0007(4) 0.5942(2) 0.2066(3) 0.036(2) Uani 1 1 d . . .
N2C N 0.0359(5) 0.4979(3) 0.3158(3) 0.031(2) Uani 1 1 d . . .
C2C C 0.0153(6) 0.5415(4) 0.2578(3) 0.028(3) Uani 1 1 d . . .
O3C O 0.0444(4) 0.4282(2) 0.3498(3) 0.037(2) Uani 1 1 d . . .
N3C N -0.0748(6) 0.4790(3) 0.3892(3) 0.040(3) Uani 1 1 d . . .
C3C C 0.0052(5) 0.5130(4) 0.2273(4) 0.024(3) Uani 1 1 d U . .
H3CA H -0.0051 0.5187 0.1968 0.029 Uiso 1 1 calc R . .
O4C O 0.0206(4) 0.4005(2) 0.2839(3) 0.0301(19) Uani 1 1 d . . .
N4C N 0.0640(8) 0.4657(3) 0.4408(3) 0.054(3) Uani 1 1 d . . .
C4C C 0.0104(6) 0.4752(4) 0.2423(3) 0.027(3) Uani 1 1 d . . .
H4CA H 0.0039 0.4540 0.2222 0.032 Uiso 1 1 calc R . .
O5C O 0.0581(5) 0.5452(2) 0.3999(2) 0.034(2) Uani 1 1 d . . .
H5CA H 0.1117 0.5566 0.4101 0.051 Uiso 1 1 d R . .
N5C N 0.1825(5) 0.4790(3) 0.3922(3) 0.030(2) Uani 1 1 d . . .
C5C C 0.0247(6) 0.4686(4) 0.2854(4) 0.032(3) Uani 1 1 d . . .
N6C N -0.0850(7) 0.5909(3) 0.3477(3) 0.044(3) Uani 1 1 d . . .
C6C C 0.0302(7) 0.4282(4) 0.3081(5) 0.035(3) Uani 1 1 d . . .
N7C N 0.0480(6) 0.6282(4) 0.3789(3) 0.048(3) Uani 1 1 d . . .
C7C C -0.1425(8) 0.4833(4) 0.3612(5) 0.052(4) Uani 1 1 d . . .
H7CA H -0.1363 0.4893 0.3315 0.063 Uiso 1 1 calc R . .
N8C N 0.1698(6) 0.5938(3) 0.3463(3) 0.041(3) Uani 1 1 d . . .
C8C C -0.2229(8) 0.4795(4) 0.3726(5) 0.052(4) Uani 1 1 d . . .
H8CA H -0.2704 0.4842 0.3514 0.063 Uiso 1 1 calc R . .
C9C C -0.2336(10) 0.4690(5) 0.4142(5) 0.067(5) Uani 1 1 d . . .
H9CA H -0.2887 0.4659 0.4221 0.081 Uiso 1 1 calc R . .
C10C C -0.1661(11) 0.4629(5) 0.4443(5) 0.071(5) Uani 1 1 d . . .
H10C H -0.1731 0.4559 0.4736 0.085 Uiso 1 1 calc R . .
C11C C -0.0829(7) 0.4671(4) 0.4315(4) 0.042(3) Uani 1 1 d . . .
C12C C -0.0062(9) 0.4597(4) 0.4601(4) 0.048(4) Uani 1 1 d . . .
C13C C 0.0013(11) 0.4480(5) 0.5049(4) 0.072(5) Uani 1 1 d . . .
H13C H -0.0471 0.4450 0.5196 0.086 Uiso 1 1 calc R . .
C14C C 0.0837(11) 0.4408(5) 0.5271(4) 0.070(5) Uani 1 1 d . . .
H14C H 0.0903 0.4312 0.5565 0.084 Uiso 1 1 calc R . .
C15C C 0.1554(10) 0.4478(5) 0.5057(4) 0.071(5) Uani 1 1 d . . .
H15C H 0.2102 0.4437 0.5208 0.086 Uiso 1 1 calc R . .
C16C C 0.1449(8) 0.4607(4) 0.4627(4) 0.042(3) Uani 1 1 d . . .
C17C C 0.2089(7) 0.4674(4) 0.4348(4) 0.039(3) Uani 1 1 d . . .
C18C C 0.2962(8) 0.4628(5) 0.4498(5) 0.060(4) Uani 1 1 d D . .
H18C H 0.3150 0.4560 0.4795 0.072 Uiso 1 1 calc R . .
C19C C 0.3524(10) 0.4686(5) 0.4202(4) 0.065(5) Uani 1 1 d . . .
H19C H 0.4106 0.4642 0.4292 0.078 Uiso 1 1 calc R . .
C20C C 0.3275(8) 0.4803(4) 0.3788(5) 0.055(4) Uani 1 1 d . . .
H20C H 0.3671 0.4862 0.3592 0.066 Uiso 1 1 calc R . .
C21C C 0.2426(7) 0.4836(3) 0.3660(4) 0.029(3) Uani 1 1 d U . .
H21C H 0.2250 0.4895 0.3360 0.035 Uiso 1 1 calc R . .
C22C C -0.1546(9) 0.5727(4) 0.3288(4) 0.052(4) Uani 1 1 d . . .
H22C H -0.1483 0.5522 0.3086 0.063 Uiso 1 1 calc R . .
C23C C -0.2349(7) 0.5823(5) 0.3371(4) 0.048(4) Uani 1 1 d . . .
H23C H -0.2812 0.5671 0.3243 0.058 Uiso 1 1 calc R . .
C24C C -0.2488(9) 0.6125(5) 0.3628(5) 0.068(5) Uani 1 1 d . . .
H24C H -0.3044 0.6201 0.3667 0.081 Uiso 1 1 calc R . .
C25C C -0.1796(10) 0.6325(5) 0.3835(5) 0.066(5) Uani 1 1 d . . .
H25C H -0.1873 0.6529 0.4035 0.079 Uiso 1 1 calc R . .
C26C C -0.0969(9) 0.6225(5) 0.3749(5) 0.059(4) Uani 1 1 d . . .
C27C C -0.0221(9) 0.6430(5) 0.3920(4) 0.058(4) Uani 1 1 d U . .
C28C C -0.0170(12) 0.6746(6) 0.4180(6) 0.105(6) Uani 1 1 d U . .
H28C H -0.0672 0.6850 0.4268 0.126 Uiso 1 1 calc R . .
C29C C 0.0565(13) 0.6922(7) 0.4319(7) 0.126(7) Uani 1 1 d U . .
H29C H 0.0587 0.7144 0.4506 0.152 Uiso 1 1 calc R . .
C30C C 0.1317(10) 0.6765(6) 0.4175(5) 0.086(5) Uani 1 1 d U . .
H30C H 0.1850 0.6883 0.4257 0.104 Uiso 1 1 calc R . .
C31C C 0.1235(9) 0.6439(5) 0.3915(5) 0.067(5) Uani 1 1 d . . .
C32C C 0.1905(8) 0.6245(4) 0.3714(4) 0.052(4) Uani 1 1 d U . .
C33C C 0.2797(9) 0.6352(5) 0.3795(4) 0.062(4) Uani 1 1 d . . .
H33C H 0.2953 0.6568 0.3982 0.075 Uiso 1 1 calc R . .
C34C C 0.3423(9) 0.6154(5) 0.3614(5) 0.060(4) Uani 1 1 d . . .
H34C H 0.4000 0.6225 0.3665 0.072 Uiso 1 1 calc R . .
C35C C 0.3122(8) 0.5842(5) 0.3352(4) 0.045(4) Uani 1 1 d . . .
H35C H 0.3510 0.5693 0.3211 0.053 Uiso 1 1 calc R . .
C36C C 0.2315(8) 0.5743(4) 0.3291(4) 0.040(3) Uani 1 1 d . . .
H36C H 0.2161 0.5520 0.3116 0.047 Uiso 1 1 calc R . .
Ru1D Ru 0.11340(6) 0.29906(3) 0.25086(4) 0.0396(3) Uani 1 1 d . . .
O1D O -0.2022(4) 0.2633(3) 0.2231(3) 0.048(2) Uani 1 1 d . . .
N1D N -0.0458(6) 0.2631(3) 0.2134(3) 0.040(3) Uani 1 1 d . . .
C1D C -0.1875(11) 0.2401(5) 0.1931(5) 0.066(5) Uani 1 1 d . . .
Ru2D Ru -0.09832(6) 0.29471(3) 0.25744(3) 0.0382(3) Uani 1 1 d . . .
O2D O -0.2385(6) 0.2198(4) 0.1701(3) 0.080(4) Uani 1 1 d . . .
N2D N 0.0399(6) 0.2643(3) 0.2119(3) 0.043(3) Uani 1 1 d . . .
C2D C -0.0963(8) 0.2388(5) 0.1852(4) 0.049(4) Uani 1 1 d . . .
O3D O 0.2060(6) 0.2307(3) 0.1568(3) 0.075(3) Uani 1 1 d . . .
N3D N -0.1263(5) 0.3441(3) 0.2207(4) 0.037(3) Uani 1 1 d . . .
C3D C -0.0627(10) 0.2162(5) 0.1544(5) 0.076(5) Uani 1 1 d . . .
H3DA H -0.0975 0.1989 0.1360 0.091 Uiso 1 1 calc R . .
O4D O 0.1978(5) 0.2724(3) 0.2136(3) 0.048(2) Uani 1 1 d . . .
C4D C 0.0230(9) 0.2192(5) 0.1504(5) 0.063(4) Uani 1 1 d D . .
H4DA H 0.0479 0.2058 0.1282 0.076 Uiso 1 1 calc R . .
N4D N -0.1468(6) 0.3271(3) 0.2998(4) 0.040(3) Uani 1 1 d . . .
O5D O 0.0159(4) 0.3183(2) 0.2835(2) 0.036(2) Uani 1 1 d . . .
H5OD H 0.0173 0.3431 0.2836 0.054 Uiso 1 1 d R . .
C5D C 0.0679(8) 0.2424(4) 0.1800(5) 0.049(4) Uani 1 1 d . . .
N5D N -0.0956(6) 0.2572(3) 0.3094(3) 0.040(3) Uani 1 1 d . . .
C6D C 0.1663(9) 0.2494(5) 0.1831(6) 0.061(5) Uani 1 1 d . . .
N6D N 0.1170(5) 0.3471(3) 0.2102(4) 0.043(3) Uani 1 1 d . . .
N7D N 0.1867(7) 0.3359(4) 0.2885(4) 0.052(3) Uani 1 1 d . . .
C7D C -0.1183(7) 0.3502(5) 0.1790(5) 0.062(5) Uani 1 1 d . . .
H7DA H -0.0984 0.3293 0.1628 0.074 Uiso 1 1 calc R . .
N8D N 0.1426(6) 0.2647(3) 0.3050(3) 0.039(3) Uani 1 1 d U . .
C8D C -0.1368(9) 0.3846(8) 0.1578(7) 0.098(8) Uani 1 1 d . . .
H8DA H -0.1299 0.3881 0.1277 0.118 Uiso 1 1 calc R . .
C9D C -0.1663(9) 0.4141(6) 0.1829(7) 0.080(6) Uani 1 1 d . . .
H9DA H -0.1808 0.4383 0.1688 0.096 Uiso 1 1 calc R . .
C10D C -0.1755(7) 0.4108(5) 0.2254(6) 0.067(5) Uani 1 1 d . . .
H10D H -0.1938 0.4321 0.2417 0.080 Uiso 1 1 calc R . .
C11D C -0.1564(7) 0.3737(4) 0.2449(5) 0.046(4) Uani 1 1 d U . .
C12D C -0.1691(6) 0.3636(4) 0.2885(5) 0.044(4) Uani 1 1 d . . .
C13D C -0.1981(8) 0.3879(5) 0.3193(5) 0.060(4) Uani 1 1 d U . .
H13D H -0.2162 0.4137 0.3114 0.072 Uiso 1 1 calc R . .
C14D C -0.2006(9) 0.3746(5) 0.3614(6) 0.071(5) Uani 1 1 d U . .
H14D H -0.2208 0.3913 0.3825 0.085 Uiso 1 1 calc R . .
C15D C -0.1729(9) 0.3358(5) 0.3738(5) 0.065(5) Uani 1 1 d . . .
H15D H -0.1731 0.3257 0.4026 0.079 Uiso 1 1 calc R . .
C16D C -0.1453(7) 0.3142(4) 0.3391(5) 0.046(4) Uani 1 1 d . . .
C17D C -0.1219(8) 0.2727(5) 0.3458(5) 0.054(4) Uani 1 1 d . . .
C18D C -0.1296(9) 0.2496(5) 0.3833(5) 0.061(4) Uani 1 1 d . . .
H18D H -0.1461 0.2612 0.4090 0.073 Uiso 1 1 calc R . .
C19D C -0.1129(11) 0.2096(7) 0.3824(6) 0.094(7) Uani 1 1 d . . .
H19D H -0.1213 0.1932 0.4065 0.112 Uiso 1 1 calc R . .
C20D C -0.0846(11) 0.1952(6) 0.3463(6) 0.096(7) Uani 1 1 d . . .
H20D H -0.0682 0.1686 0.3452 0.115 Uiso 1 1 calc R . .
C21D C -0.0796(7) 0.2190(5) 0.3109(5) 0.050(4) Uani 1 1 d . . .
H21D H -0.0633 0.2074 0.2851 0.060 Uiso 1 1 calc R . .
C22D C 0.0818(8) 0.3489(5) 0.1672(6) 0.062(5) Uani 1 1 d . . .
H22D H 0.0536 0.3266 0.1541 0.075 Uiso 1 1 calc R . .
C23D C 0.0861(9) 0.3827(4) 0.1417(5) 0.060(4) Uani 1 1 d . . .
H23D H 0.0617 0.3836 0.1118 0.072 Uiso 1 1 calc R . .
C24D C 0.1262(9) 0.4137(5) 0.1613(5) 0.059(4) Uani 1 1 d . . .
H24D H 0.1257 0.4377 0.1456 0.071 Uiso 1 1 calc R . .
C25D C 0.1700(7) 0.4121(5) 0.2053(5) 0.055(4) Uani 1 1 d U . .
H25D H 0.2048 0.4329 0.2173 0.067 Uiso 1 1 calc R . .
C26D C 0.1588(6) 0.3781(4) 0.2296(5) 0.040(3) Uani 1 1 d U . .
C27D C 0.1970(8) 0.3705(4) 0.2719(5) 0.046(4) Uani 1 1 d U . .
C28D C 0.2424(9) 0.3971(5) 0.2988(5) 0.064(4) Uiso 1 1 d . . .
H28D H 0.2550 0.4220 0.2877 0.076 Uiso 1 1 calc R . .
C29D C 0.2699(8) 0.3876(6) 0.3424(7) 0.085(6) Uani 1 1 d . . .
H29D H 0.3004 0.4063 0.3610 0.103 Uiso 1 1 calc R . .
C30D C 0.2529(9) 0.3504(6) 0.3594(6) 0.071(5) Uani 1 1 d . . .
H30D H 0.2707 0.3433 0.3891 0.085 Uiso 1 1 calc R . .
C31D C 0.2086(8) 0.3249(5) 0.3298(6) 0.053(4) Uani 1 1 d . . .
C32D C 0.1843(9) 0.2834(5) 0.3402(6) 0.064(4) Uani 1 1 d U . .
C33D C 0.2067(9) 0.2663(6) 0.3814(6) 0.070(5) Uani 1 1 d . . .
H33D H 0.2349 0.2808 0.4053 0.084 Uiso 1 1 calc R . .
C34D C 0.1871(9) 0.2286(7) 0.3859(6) 0.076(6) Uani 1 1 d . . .
H34D H 0.2009 0.2162 0.4136 0.091 Uiso 1 1 calc R . .
C35D C 0.1487(9) 0.2084(5) 0.3522(6) 0.073(5) Uani 1 1 d . . .
H35D H 0.1367 0.1815 0.3553 0.087 Uiso 1 1 calc R . .
C36D C 0.1259(7) 0.2277(5) 0.3116(5) 0.053(4) Uani 1 1 d . . .
H36D H 0.0971 0.2132 0.2879 0.064 Uiso 1 1 calc R . .
P1A P 0.0560(2) 0.56849(12) -0.03228(12) 0.0500(10) Uani 1 1 d . . .
F1A F 0.0527(6) 0.6078(3) -0.0600(3) 0.093(3) Uani 1 1 d . . .
F2A F 0.0702(8) 0.5295(3) -0.0076(3) 0.134(5) Uani 1 1 d . . .
F3A F 0.1239(6) 0.5559(3) -0.0637(3) 0.108(4) Uani 1 1 d . . .
F4A F -0.0138(4) 0.5487(3) -0.0662(2) 0.067(3) Uani 1 1 d . . .
F5A F -0.0118(4) 0.5834(3) -0.0055(3) 0.100(4) Uani 1 1 d . . .
F6A F 0.1265(5) 0.5878(3) 0.0020(2) 0.071(2) Uani 1 1 d . . .
P1B P -0.0027(2) 0.12232(12) 0.24213(14) 0.0550(11) Uani 1 1 d . . .
F1B F 0.0727(4) 0.0918(2) 0.2510(3) 0.070(2) Uani 1 1 d . . .
F2B F -0.0794(4) 0.1524(2) 0.2324(3) 0.073(3) Uani 1 1 d . . .
F3B F 0.0576(5) 0.1513(3) 0.2223(4) 0.134(5) Uani 1 1 d . . .
F4B F 0.0201(7) 0.1405(4) 0.2899(4) 0.132(5) Uani 1 1 d . . .
F5B F -0.0625(5) 0.0925(3) 0.2636(3) 0.100(3) Uani 1 1 d . . .
F6B F -0.0272(6) 0.1029(3) 0.1953(3) 0.097(3) Uani 1 1 d . . .
P1C P -0.0392(2) 0.90707(13) 0.15018(14) 0.0569(11) Uani 1 1 d . . .
F1C F 0.0286(4) 0.8870(3) 0.1217(3) 0.075(3) Uani 1 1 d . . .
F2C F -0.1072(4) 0.9260(3) 0.1786(3) 0.075(3) Uani 1 1 d . . .
F3C F -0.0355(6) 0.9456(3) 0.1246(3) 0.085(3) Uani 1 1 d . . .
F4C F -0.1102(5) 0.8919(4) 0.1157(4) 0.145(6) Uani 1 1 d . . .
F5C F -0.0410(7) 0.8675(3) 0.1777(4) 0.141(5) Uani 1 1 d . . .
F6C F 0.0357(6) 0.9221(3) 0.1856(3) 0.105(4) Uani 1 1 d . . .
P1D P -0.0687(5) 0.0589(4) 0.0729(3) 0.166(5) Uani 0.862(6) 1 d PDU A 1
F1D F -0.0844(14) 0.0168(5) 0.0514(7) 0.297(15) Uani 0.862(6) 1 d PDU A 1
F2D F -0.1056(13) 0.0472(7) 0.1172(5) 0.268(12) Uani 0.862(6) 1 d PDU A 1
F3D F -0.0431(14) 0.1012(5) 0.0928(8) 0.325(17) Uani 0.862(6) 1 d PDU A 1
F4D F -0.0272(14) 0.0684(8) 0.0286(5) 0.287(14) Uani 0.862(6) 1 d PDU A 1
F5D F -0.1568(9) 0.0758(7) 0.0528(5) 0.246(11) Uani 0.862(6) 1 d PDU A 1
F6D F 0.0209(8) 0.0441(6) 0.0943(6) 0.229(9) Uani 0.862(6) 1 d PDU A 1
P1D' P -0.0583(15) 0.1002(9) 0.0390(8) 0.090 Uiso 0.138(6) 1 d PD A 2
F1D' F -0.1512(17) 0.1141(15) 0.0227(15) 0.090 Uiso 0.138(6) 1 d PD A 2
F2D' F -0.082(3) 0.0958(17) 0.0875(10) 0.090 Uiso 0.138(6) 1 d PD A 2
F3D' F 0.0341(19) 0.0859(15) 0.0567(14) 0.090 Uiso 0.138(6) 1 d PD A 2
F4D' F -0.032(3) 0.1050(15) -0.0086(9) 0.090 Uiso 0.138(6) 1 d PD A 2
F5D' F -0.033(3) 0.1440(10) 0.0510(15) 0.090 Uiso 0.138(6) 1 d PD A 2
F6D' F -0.084(3) 0.0567(10) 0.0266(17) 0.090 Uiso 0.138(6) 1 d PD A 2

loop_
_atom_site_aniso_label
_atom_site_aniso_U_11
_atom_site_aniso_U_22
_atom_site_aniso_U_33
_atom_site_aniso_U_23
_atom_site_aniso_U_13
_atom_site_aniso_U_12
Ru1A 0.0187(4) 0.0267(7) 0.0396(5) -0.0016(5) 0.0047(4) -0.0017(4)
N1A 0.009(4) 0.031(7) 0.051(6) -0.008(5) 0.005(4) 0.008(4)
O1A 0.015(4) 0.031(6) 0.041(5) -0.002(4) 0.004(3) -0.004(4)
C1A 0.008(5) 0.036(9) 0.043(8) -0.001(7) 0.002(5) -0.003(5)
Ru2A 0.0182(4) 0.0308(7) 0.0486(6) -0.0060(5) 0.0062(4) -0.0021(5)
N2A 0.021(5) 0.018(6) 0.058(6) -0.007(5) -0.006(5) -0.004(5)
O2A 0.026(4) 0.058(7) 0.046(5) 0.013(5) 0.006(4) -0.001(4)
C2A 0.038(7) 0.038(9) 0.034(7) 0.006(6) 0.006(6) -0.015(6)
O3A 0.022(4) 0.042(7) 0.062(6) -0.018(5) -0.002(4) -0.003(4)
C3A 0.043(7) 0.028(9) 0.039(7) -0.016(6) 0.004(6) -0.002(7)
N3A 0.014(5) 0.051(9) 0.061(7) -0.040(7) 0.003(5) -0.001(5)
O4A 0.028(4) 0.047(7) 0.076(6) 0.012(5) 0.000(4) 0.002(5)
C4A 0.027(6) 0.030(9) 0.042(7) -0.002(6) 0.006(5) 0.007(6)
N4A 0.011(4) 0.030(8) 0.058(7) -0.008(6) 0.012(4) -0.010(5)
O5A 0.022(4) 0.039(6) 0.044(5) -0.002(4) 0.003(3) 0.003(4)
C5A 0.022(6) 0.008(7) 0.058(8) -0.010(6) -0.002(6) -0.002(5)
N5A 0.025(5) 0.019(7) 0.065(7) -0.006(6) 0.013(5) -0.003(5)
C6A 0.022(7) 0.030(9) 0.074(10) 0.009(8) 0.014(7) 0.004(6)
N6A 0.009(4) 0.052(9) 0.039(6) -0.016(6) -0.010(4) 0.002(5)
C7A 0.012(6) 0.062(13) 0.089(10) 0.011(10) 0.020(6) 0.012(7)
N7A 0.025(5) 0.040(8) 0.038(6) -0.001(6) 0.017(4) -0.005(5)
C8A 0.058(9) 0.022(10) 0.112(13) -0.026(9) 0.023(9) -0.016(8)
N8A 0.027(5) 0.035(8) 0.056(7) -0.031(6) 0.013(5) -0.004(5)
C9A 0.050(8) 0.042(12) 0.093(12) -0.028(10) 0.026(8) 0.001(9)
C10A 0.048(8) 0.070(14) 0.076(10) -0.019(10) 0.032(7) -0.011(9)
C11A 0.028(6) 0.038(10) 0.076(10) -0.006(8) 0.032(7) 0.004(7)
C12A 0.047(8) 0.021(9) 0.073(10) -0.007(8) 0.034(7) -0.005(7)
C13A 0.088(12) 0.070(15) 0.079(12) 0.002(11) 0.029(9) -0.018(11)
C14A 0.097(13) 0.083(17) 0.088(13) 0.025(13) 0.047(10) 0.018(13)
C15A 0.090(11) 0.042(11) 0.082(11) -0.021(10) 0.031(9) -0.018(10)
C16A 0.037(7) 0.052(12) 0.067(10) -0.017(9) 0.023(7) -0.009(8)
C17A 0.024(6) 0.033(10) 0.081(10) -0.005(9) 0.009(7) 0.012(7)
C18A 0.028(7) 0.033(11) 0.118(13) -0.020(10) 0.013(8) 0.002(7)
C19A 0.023(7) 0.054(13) 0.131(15) -0.044(12) 0.003(8) -0.004(8)
C20A 0.027(7) 0.058(13) 0.077(10) -0.028(9) 0.019(7) -0.006(8)
C21A 0.032(7) 0.043(11) 0.079(10) -0.020(9) 0.010(7) 0.007(7)
C22A 0.018(6) 0.036(10) 0.063(9) 0.000(8) 0.004(6) -0.007(7)
C23A 0.085(11) 0.029(11) 0.082(11) -0.021(9) 0.001(10) -0.005(9)
C24A 0.066(11) 0.073(16) 0.101(14) -0.051(12) 0.048(10) -0.042(11)
C25A 0.059(9) 0.063(13) 0.055(9) -0.028(10) 0.035(7) -0.028(10)
C26A 0.031(7) 0.040(11) 0.062(9) -0.006(8) 0.028(7) -0.005(7)
C27A 0.028(6) 0.047(11) 0.041(8) 0.006(7) 0.008(6) -0.011(7)
C28A 0.016(7) 0.13(2) 0.053(10) -0.013(11) 0.009(6) -0.014(9)
C29A 0.059(10) 0.15(2) 0.039(10) -0.004(13) 0.021(8) 0.033(13)
C30A 0.053(9) 0.091(15) 0.057(10) 0.039(10) 0.041(8) 0.054(9)
C31A 0.024(7) 0.071(13) 0.058(9) 0.031(9) 0.023(7) 0.011(8)
C32A 0.025(7) 0.049(12) 0.057(9) 0.039(9) -0.002(6) 0.002(7)
C33A 0.055(9) 0.037(12) 0.117(14) 0.018(11) 0.036(9) 0.020(9)
C34A 0.062(11) 0.013(10) 0.177(19) -0.006(12) 0.057(12) -0.003(9)
C35A 0.040(9) 0.062(15) 0.129(15) -0.037(13) 0.011(9) -0.003(9)
C36A 0.036(7) 0.044(11) 0.080(11) -0.012(9) 0.032(7) -0.006(8)
Ru1B 0.0247(5) 0.0170(6) 0.0479(6) -0.0006(5) 0.0063(4) -0.0026(5)
O1B 0.028(4) 0.037(6) 0.056(6) -0.008(5) -0.014(4) 0.003(4)
N1B 0.031(5) 0.013(6) 0.057(7) -0.015(5) 0.004(5) 0.004(5)
C1B 0.055(7) 0.033(7) 0.041(6) -0.009(6) -0.020(6) 0.026(6)
Ru2B 0.0237(5) 0.0206(7) 0.0497(6) -0.0055(5) 0.0002(4) 0.0032(5)
O2B 0.060(6) 0.069(9) 0.069(6) -0.017(6) -0.030(5) 0.018(6)
N2B 0.037(5) 0.012(5) 0.047(5) -0.005(4) 0.004(4) -0.005(4)
C2B 0.070(9) 0.018(9) 0.046(9) -0.017(7) -0.025(8) 0.012(7)
O3B 0.040(5) 0.031(6) 0.055(6) 0.001(5) 0.011(4) 0.004(4)
C3B 0.080(11) 0.027(10) 0.047(9) -0.007(7) -0.014(8) -0.019(8)
N3B 0.029(5) 0.020(7) 0.061(7) -0.007(6) -0.004(5) 0.000(5)
O4B 0.071(6) 0.060(8) 0.074(7) 0.003(6) 0.040(5) -0.018(6)
C4B 0.098(12) 0.034(10) 0.041(9) -0.002(7) 0.028(8) -0.021(9)
N4B 0.024(5) 0.049(9) 0.054(7) 0.000(7) 0.007(5) 0.013(6)
O5B 0.025(4) 0.021(5) 0.040(4) -0.004(4) 0.005(3) 0.001(4)
C5B 0.068(9) 0.019(8) 0.023(7) 0.003(6) 0.012(6) 0.012(7)
N5B 0.038(6) 0.028(8) 0.055(7) -0.015(6) 0.007(5) 0.004(5)
C6B 0.082(11) 0.019(9) 0.075(11) -0.011(8) 0.027(10) 0.016(8)
N6B 0.029(5) 0.011(7) 0.070(8) -0.008(6) 0.011(5) -0.008(5)
N7B 0.022(5) 0.025(7) 0.051(6) 0.001(6) 0.003(4) -0.019(5)
C7B 0.021(6) 0.018(9) 0.067(9) 0.005(7) -0.003(6) 0.001(6)
N8B 0.022(5) 0.015(7) 0.061(7) 0.003(6) 0.024(5) 0.002(5)
C8B 0.023(6) 0.051(12) 0.080(10) -0.011(9) 0.002(7) -0.019(7)
C9B 0.037(8) 0.039(12) 0.125(15) -0.009(11) -0.026(9) -0.008(8)
C10B 0.033(7) 0.046(12) 0.067(10) 0.015(9) 0.004(7) -0.010(8)
C11B 0.024(6) 0.035(10) 0.060(9) 0.001(8) 0.006(6) -0.010(7)
C12B 0.038(8) 0.093(16) 0.031(8) 0.022(9) -0.022(6) 0.001(9)
C13B 0.015(6) 0.101(16) 0.062(10) 0.028(10) 0.003(6) 0.000(8)
C14B 0.095(13) 0.16(2) 0.041(10) 0.021(13) 0.026(9) 0.082(16)
C15B 0.057(9) 0.074(15) 0.073(12) 0.012(11) 0.007(8) 0.042(10)
C16B 0.040(8) 0.098(16) 0.037(8) -0.017(10) 0.020(6) 0.025(9)
C17B 0.041(7) 0.028(9) 0.045(8) -0.014(7) 0.004(6) 0.017(7)
C18B 0.057(9) 0.081(15) 0.044(9) -0.007(10) -0.020(7) 0.045(10)
C19B 0.043(8) 0.076(15) 0.061(10) -0.024(10) -0.028(7) 0.012(9)
C20B 0.047(6) 0.030(7) 0.068(7) -0.010(6) -0.005(6) 0.012(6)
C21B 0.052(8) 0.045(12) 0.062(9) -0.013(9) -0.014(7) 0.012(8)
C22B 0.054(8) 0.010(8) 0.079(10) -0.010(8) 0.007(7) 0.008(7)
C23B 0.048(8) 0.016(9) 0.123(15) -0.010(10) 0.020(9) 0.007(7)
C24B 0.041(8) 0.045(12) 0.084(11) -0.030(10) 0.013(8) 0.010(8)
C25B 0.042(8) 0.032(10) 0.077(10) -0.003(9) 0.011(7) -0.006(8)
C26B 0.024(6) 0.039(10) 0.050(8) -0.021(8) 0.001(6) -0.012(7)
C27B 0.013(5) 0.040(7) 0.039(6) -0.005(6) -0.004(5) -0.013(5)
C28B 0.069(10) 0.051(12) 0.063(10) 0.005(9) 0.029(8) -0.021(9)
C29B 0.073(10) 0.071(14) 0.044(9) 0.012(10) -0.011(7) -0.039(10)
C30B 0.045(8) 0.061(13) 0.044(8) 0.011(8) -0.003(7) 0.002(8)
C31B 0.013(6) 0.034(10) 0.067(9) 0.010(8) 0.008(6) 0.005(6)
C32B 0.013(5) 0.038(10) 0.055(8) 0.014(8) 0.011(6) 0.010(6)
C33B 0.018(6) 0.042(10) 0.047(8) 0.003(8) 0.007(5) 0.003(6)
C34B 0.040(7) 0.030(10) 0.061(9) 0.030(8) 0.015(7) 0.010(7)
C35B 0.024(6) 0.018(9) 0.095(11) 0.004(8) 0.017(7) -0.003(6)
C36B 0.031(6) 0.015(8) 0.061(8) -0.013(7) 0.022(6) -0.002(6)
Ru1C 0.0412(6) 0.0257(7) 0.0428(6) -0.0031(5) 0.0066(5) 0.0019(5)
O1C 0.041(5) 0.028(6) 0.048(5) -0.004(5) 0.011(4) -0.013(4)
N1C 0.041(6) 0.028(7) 0.033(6) 0.002(5) 0.005(4) -0.025(5)
C1C 0.022(6) 0.022(9) 0.066(10) 0.003(8) 0.019(6) -0.005(6)
Ru2C 0.0441(6) 0.0264(7) 0.0397(6) 0.0030(5) 0.0111(5) -0.0007(5)
O2C 0.034(4) 0.025(6) 0.049(5) 0.013(4) 0.000(4) 0.010(4)
N2C 0.020(5) 0.026(7) 0.047(6) 0.010(6) 0.008(4) 0.001(5)
C2C 0.033(6) 0.034(9) 0.021(6) 0.000(6) 0.017(5) 0.003(6)
O3C 0.042(5) 0.031(6) 0.040(5) 0.003(4) 0.008(4) -0.010(4)
N3C 0.058(7) 0.010(6) 0.056(7) 0.002(5) 0.022(6) 0.000(5)
C3C 0.013(5) 0.022(7) 0.038(6) -0.003(5) 0.008(4) -0.009(5)
O4C 0.027(4) 0.015(5) 0.049(5) 0.006(4) 0.007(4) 0.006(4)
N4C 0.087(9) 0.033(8) 0.046(7) -0.013(6) 0.020(7) -0.009(7)
C4C 0.033(6) 0.028(9) 0.022(7) 0.002(6) 0.016(5) 0.000(6)
O5C 0.047(5) 0.022(5) 0.037(4) 0.001(4) 0.020(4) 0.002(4)
N5C 0.037(5) 0.017(6) 0.035(6) 0.000(5) 0.001(4) -0.003(5)
C5C 0.018(6) 0.008(7) 0.070(9) -0.005(7) 0.005(6) -0.002(5)
N6C 0.060(7) 0.026(8) 0.046(6) -0.015(6) 0.015(5) 0.019(6)
C6C 0.025(6) 0.026(9) 0.054(9) 0.003(8) 0.006(6) 0.014(6)
N7C 0.048(7) 0.046(9) 0.050(7) 0.003(6) 0.001(5) 0.003(6)
C7C 0.041(8) 0.041(11) 0.071(9) -0.001(8) -0.006(7) -0.002(7)
N8C 0.037(6) 0.019(7) 0.063(7) 0.007(6) -0.007(5) -0.018(5)
C8C 0.056(9) 0.044(11) 0.061(10) 0.007(8) 0.026(7) -0.001(8)
C9C 0.073(11) 0.067(14) 0.064(10) 0.002(10) 0.014(9) 0.004(10)
C10C 0.121(14) 0.042(11) 0.064(10) 0.001(9) 0.064(10) -0.033(11)
C11C 0.040(7) 0.028(9) 0.057(9) 0.008(7) 0.006(7) 0.010(7)
C12C 0.071(9) 0.036(10) 0.043(8) -0.008(7) 0.027(7) -0.018(8)
C13C 0.114(14) 0.061(13) 0.047(9) 0.035(9) 0.035(9) 0.021(11)
C14C 0.109(13) 0.060(13) 0.039(8) 0.006(8) 0.005(9) -0.016(11)
C15C 0.084(11) 0.084(15) 0.045(9) 0.013(9) 0.002(8) 0.003(10)
C16C 0.051(8) 0.038(10) 0.034(7) -0.004(7) -0.005(6) 0.006(7)
C17C 0.043(7) 0.029(9) 0.045(8) -0.007(7) 0.006(6) -0.011(7)
C18C 0.051(9) 0.072(13) 0.053(9) 0.010(9) -0.013(7) 0.009(8)
C19C 0.075(10) 0.075(14) 0.043(9) -0.010(9) -0.003(8) 0.010(10)
C20C 0.046(8) 0.040(11) 0.075(11) 0.007(8) -0.001(7) 0.010(7)
C21C 0.046(6) 0.015(6) 0.029(5) 0.003(5) 0.020(5) -0.004(5)
C22C 0.084(11) 0.019(9) 0.047(8) 0.005(7) -0.019(8) 0.011(8)
C23C 0.030(7) 0.047(11) 0.072(10) 0.000(9) 0.024(7) 0.000(7)
C24C 0.043(9) 0.072(14) 0.089(12) 0.014(11) 0.011(8) 0.018(9)
C25C 0.073(11) 0.066(13) 0.060(9) -0.003(9) 0.012(8) 0.031(10)
C26C 0.066(10) 0.037(11) 0.071(10) -0.001(9) 0.002(8) 0.007(9)
C27C 0.057(7) 0.058(8) 0.062(7) -0.028(7) 0.018(6) 0.023(7)
C28C 0.105(9) 0.093(10) 0.114(9) -0.041(8) 0.002(8) -0.006(8)
C29C 0.124(10) 0.120(11) 0.138(10) -0.044(9) 0.026(8) 0.021(9)
C30C 0.073(8) 0.075(9) 0.108(9) -0.039(8) 0.001(7) -0.008(7)
C31C 0.063(10) 0.060(13) 0.076(10) -0.044(10) 0.004(8) -0.013(9)
C32C 0.062(9) 0.030(10) 0.061(9) -0.027(8) -0.011(7) -0.007(8)
C33C 0.075(10) 0.043(11) 0.064(10) -0.011(8) -0.015(8) -0.015(9)
C34C 0.053(9) 0.036(11) 0.089(11) 0.019(9) 0.000(8) 0.011(9)
C35C 0.046(8) 0.047(11) 0.040(8) 0.010(7) 0.004(6) 0.012(8)
C36C 0.045(8) 0.025(9) 0.053(8) -0.001(7) 0.021(6) 0.002(7)
Ru1D 0.0274(5) 0.0184(7) 0.0742(7) 0.0097(6) 0.0113(5) 0.0055(5)
O1D 0.028(4) 0.031(6) 0.089(7) 0.013(6) 0.020(5) -0.017(4)
N1D 0.064(7) 0.022(7) 0.035(6) 0.013(5) 0.005(5) 0.006(6)
C1D 0.097(13) 0.044(12) 0.059(11) 0.009(9) 0.018(10) -0.024(11)
Ru2D 0.0280(5) 0.0215(7) 0.0662(7) 0.0103(6) 0.0102(5) -0.0019(5)
O2D 0.068(7) 0.101(11) 0.070(7) -0.020(7) 0.003(5) -0.054(7)
N2D 0.031(6) 0.027(7) 0.075(8) 0.017(6) 0.019(5) 0.002(5)
C2D 0.044(8) 0.050(11) 0.052(9) 0.009(8) 0.005(7) -0.031(8)
O3D 0.061(6) 0.067(9) 0.104(8) 0.002(7) 0.042(6) 0.017(6)
N3D 0.028(5) 0.013(7) 0.068(7) 0.014(6) 0.000(5) -0.003(5)
C3D 0.071(11) 0.069(14) 0.094(12) -0.030(11) 0.033(9) -0.025(10)
O4D 0.040(5) 0.030(7) 0.077(7) 0.005(5) 0.023(5) -0.001(5)
C4D 0.079(11) 0.045(12) 0.068(10) -0.020(9) 0.017(8) -0.021(9)
N4D 0.034(6) 0.033(8) 0.054(7) 0.016(6) 0.006(5) -0.007(6)
O5D 0.025(4) 0.017(5) 0.065(5) 0.019(4) 0.007(4) -0.001(4)
C5D 0.051(8) 0.028(10) 0.076(10) 0.010(8) 0.042(8) 0.010(8)
N5D 0.033(5) 0.030(8) 0.062(7) 0.022(6) 0.020(5) -0.004(5)
C6D 0.056(10) 0.048(12) 0.085(12) 0.037(10) 0.037(9) 0.030(9)
N6D 0.015(5) 0.041(8) 0.075(8) 0.019(7) 0.018(5) 0.004(5)
N7D 0.056(7) 0.022(8) 0.076(9) -0.003(7) 0.002(6) 0.018(6)
C7D 0.017(6) 0.070(13) 0.100(12) 0.071(10) 0.012(7) 0.010(7)
N8D 0.040(6) 0.018(7) 0.059(7) 0.013(6) 0.008(5) 0.020(5)
C8D 0.028(8) 0.15(2) 0.115(15) 0.076(17) 0.006(9) 0.000(11)
C9D 0.036(9) 0.090(17) 0.114(15) 0.063(14) 0.012(9) 0.014(10)
C10D 0.017(6) 0.049(12) 0.130(15) 0.037(11) -0.007(8) 0.011(7)
C11D 0.032(6) 0.033(7) 0.072(7) 0.018(7) 0.002(6) -0.012(6)
C12D 0.011(6) 0.018(9) 0.097(11) -0.016(9) -0.014(6) -0.001(6)
C13D 0.046(6) 0.039(8) 0.090(8) -0.005(7) -0.008(6) -0.008(6)
C14D 0.057(7) 0.056(9) 0.101(9) -0.028(7) 0.017(7) 0.001(7)
C15D 0.074(10) 0.054(13) 0.066(10) -0.011(9) -0.004(8) -0.028(10)
C16D 0.029(7) 0.027(10) 0.082(11) -0.029(9) 0.006(7) 0.005(7)
C17D 0.046(8) 0.054(12) 0.063(10) 0.003(9) 0.012(7) 0.022(8)
C18D 0.069(10) 0.050(13) 0.069(11) 0.000(10) 0.029(8) -0.018(9)
C19D 0.094(13) 0.096(19) 0.093(14) 0.050(13) 0.020(11) -0.039(13)
C20D 0.125(15) 0.080(16) 0.097(14) 0.052(13) 0.068(12) 0.007(12)
C21D 0.036(7) 0.039(11) 0.073(10) 0.021(8) 0.002(7) -0.003(7)
C22D 0.034(7) 0.046(11) 0.115(14) 0.042(10) 0.038(8) 0.023(7)
C23D 0.068(10) 0.018(10) 0.102(12) 0.005(9) 0.043(9) 0.013(8)
C24D 0.066(10) 0.037(11) 0.082(12) 0.017(9) 0.040(9) 0.015(9)
C25D 0.028(7) 0.045(11) 0.101(12) 0.005(9) 0.040(8) 0.009(7)
C26D 0.007(5) 0.035(10) 0.078(10) -0.002(8) 0.007(6) -0.003(6)
C27D 0.038(7) 0.017(9) 0.087(11) -0.011(8) 0.020(7) -0.019(7)
C29D 0.037(8) 0.057(14) 0.161(18) -0.040(13) 0.008(10) 0.013(9)
C30D 0.058(10) 0.056(14) 0.098(12) -0.004(11) 0.005(9) 0.037(10)
C31D 0.032(7) 0.029(10) 0.096(12) -0.024(10) 0.000(8) 0.017(7)
C32D 0.055(7) 0.061(9) 0.080(8) 0.001(7) 0.020(7) 0.031(7)
C33D 0.054(9) 0.055(14) 0.100(14) -0.001(11) 0.005(9) 0.008(10)
C34D 0.039(9) 0.092(19) 0.093(13) 0.010(13) -0.010(9) -0.002(10)
C35D 0.048(9) 0.051(13) 0.125(15) 0.055(12) 0.036(10) 0.029(9)
C36D 0.036(7) 0.041(11) 0.085(11) 0.013(9) 0.024(7) 0.007(8)
P1A 0.051(2) 0.040(3) 0.058(2) 0.001(2) 0.0039(19) 0.007(2)
F1A 0.146(8) 0.064(8) 0.066(5) 0.007(5) 0.005(5) -0.017(7)
F2A 0.193(11) 0.078(9) 0.113(8) 0.046(7) -0.055(8) 0.005(8)
F3A 0.086(6) 0.086(9) 0.161(9) -0.036(7) 0.059(6) -0.029(6)
F4A 0.046(4) 0.081(7) 0.075(5) -0.029(5) 0.008(4) -0.013(4)
F5A 0.036(4) 0.154(11) 0.116(7) -0.078(7) 0.032(4) -0.028(5)
F6A 0.065(5) 0.068(7) 0.078(5) -0.005(5) 0.004(4) -0.009(5)
P1B 0.045(2) 0.031(3) 0.091(3) -0.003(2) 0.017(2) -0.001(2)
F1B 0.060(5) 0.032(6) 0.118(7) 0.006(5) 0.018(4) 0.022(4)
F2B 0.045(4) 0.036(6) 0.140(7) 0.007(5) 0.023(5) 0.006(4)
F3B 0.058(5) 0.081(9) 0.272(14) 0.077(9) 0.059(7) 0.013(6)
F4B 0.136(9) 0.096(10) 0.152(9) -0.056(8) -0.026(7) 0.073(8)
F5B 0.047(5) 0.080(8) 0.181(9) 0.052(7) 0.043(5) 0.014(5)
F6B 0.105(7) 0.074(8) 0.106(7) 0.001(6) -0.010(6) 0.031(6)
P1C 0.051(2) 0.035(3) 0.088(3) -0.015(2) 0.019(2) -0.011(2)
F1C 0.051(4) 0.064(7) 0.115(6) -0.024(6) 0.026(4) 0.008(5)
F2C 0.059(5) 0.054(7) 0.120(7) -0.023(5) 0.042(5) 0.006(5)
F3C 0.110(7) 0.060(7) 0.092(6) 0.022(6) 0.039(5) 0.032(6)
F4C 0.045(5) 0.189(14) 0.196(11) -0.126(11) -0.010(6) -0.013(7)
F5C 0.164(10) 0.033(7) 0.255(14) 0.020(8) 0.140(10) 0.032(7)
F6C 0.103(7) 0.098(9) 0.103(7) -0.036(6) -0.024(6) 0.037(7)
P1D 0.103(6) 0.245(15) 0.143(8) 0.026(8) -0.010(5) -0.002(7)
F1D 0.38(3) 0.23(3) 0.25(2) -0.07(2) -0.12(2) -0.10(2)
F2D 0.31(2) 0.33(3) 0.185(17) 0.024(19) 0.111(17) -0.02(2)
F3D 0.24(2) 0.30(3) 0.40(3) -0.04(3) -0.11(2) -0.10(2)
F4D 0.31(3) 0.31(3) 0.27(2) -0.01(2) 0.14(2) -0.15(2)
F5D 0.182(17) 0.36(3) 0.175(15) -0.050(18) -0.048(13) 0.074(18)
F6D 0.204(11) 0.226(13) 0.246(12) -0.002(9) -0.010(9) 0.038(9)

loop_
_atom_type_symbol
_atom_type_description
_atom_type_scat_dispersion_real
_atom_type_scat_dispersion_imag
_atom_type_scat_source
C C 0.0033 0.0016 'International Tables Vol C Tables 4.2.6.8 and 6.1.1.4'
H H 0.0000 0.0000 'International Tables Vol C Tables 4.2.6.8 and 6.1.1.4'
N N 0.0061 0.0033 'International Tables Vol C Tables 4.2.6.8 and 6.1.1.4'
O O 0.0106 0.0060 'International Tables Vol C Tables 4.2.6.8 and 6.1.1.4'
F F 0.0171 0.0103 'International Tables Vol C Tables 4.2.6.8 and 6.1.1.4'
P P 0.1023 0.0942 'International Tables Vol C Tables 4.2.6.8 and 6.1.1.4'
Ru Ru -1.2594 0.8363 'International Tables Vol C Tables 4.2.6.8 and 6.1.1.4'

loop_
_geom_angle_atom_site_label_1
_geom_angle_atom_site_label_2
_geom_angle_atom_site_label_3
_geom_angle
N7A Ru1A N1A 178.1(4)
N7A Ru1A N6A 79.4(4)
N1A Ru1A N6A 99.0(4)
N7A Ru1A N8A 78.7(4)
N1A Ru1A N8A 102.9(4)
N6A Ru1A N8A 157.6(4)
N7A Ru1A O1A 101.8(3)
N1A Ru1A O1A 77.1(3)
N6A Ru1A O1A 90.6(3)
N8A Ru1A O1A 89.4(3)
N7A Ru1A O5A 87.5(3)
N1A Ru1A O5A 93.6(3)
N6A Ru1A O5A 93.2(3)
N8A Ru1A O5A 90.5(3)
O1A Ru1A O5A 170.4(3)
N2A N1A C2A 120.3(9)
N2A N1A Ru1A 120.8(7)
C2A N1A Ru1A 118.9(7)
C1A O1A Ru1A 118.5(6)
O2A C1A O1A 126.7(9)
O2A C1A C2A 120.6(10)
O1A C1A C2A 112.5(9)
N4A Ru2A N2A 176.3(4)
N4A Ru2A N3A 79.8(4)
N2A Ru2A N3A 97.1(4)
N4A Ru2A N5A 78.1(4)
N2A Ru2A N5A 105.1(4)
N3A Ru2A N5A 157.7(4)
N4A Ru2A O3A 103.8(3)
N2A Ru2A O3A 78.1(3)
N3A Ru2A O3A 91.8(4)
N5A Ru2A O3A 91.4(3)
N4A Ru2A O5A 85.9(3)
N2A Ru2A O5A 92.3(3)
N3A Ru2A O5A 90.9(3)
N5A Ru2A O5A 89.6(3)
O3A Ru2A O5A 170.3(3)
N1A N2A C5A 119.0(9)
N1A N2A Ru2A 122.8(7)
C5A N2A Ru2A 118.2(7)
N1A C2A C3A 123.3(10)
N1A C2A C1A 112.9(9)
C3A C2A C1A 123.8(10)
C6A O3A Ru2A 117.1(7)
C2A C3A C4A 117.8(11)
C21A N3A C17A 117.3(13)
C21A N3A Ru2A 129.5(11)
C17A N3A Ru2A 112.7(8)
C5A C4A C3A 116.0(10)
C12A N4A C16A 121.8(11)
C12A N4A Ru2A 118.8(9)
C16A N4A Ru2A 118.6(9)
Ru1A O5A Ru2A 110.4(3)
C4A C5A N2A 123.5(9)
C4A C5A C6A 125.1(11)
N2A C5A C6A 111.4(10)
C11A N5A C7A 118.4(11)
C11A N5A Ru2A 115.4(9)
C7A N5A Ru2A 125.8(9)
O4A C6A O3A 125.0(10)
O4A C6A C5A 119.8(12)
O3A C6A C5A 115.1(11)
C22A N6A C26A 116.1(11)
C22A N6A Ru1A 129.0(8)
C26A N6A Ru1A 114.8(9)
N5A C7A C8A 120.1(13)
C31A N7A C27A 122.5(12)
C31A N7A Ru1A 118.8(9)
C27A N7A Ru1A 118.5(9)
C9A C8A C7A 119.9(15)
C36A N8A C32A 119.7(13)
C36A N8A Ru1A 127.3(10)
C32A N8A Ru1A 113.0(9)
C10A C9A C8A 120.5(14)
C9A C10A C11A 119.5(14)
N5A C11A C10A 121.5(14)
N5A C11A C12A 112.9(12)
C10A C11A C12A 125.5(13)
N4A C12A C13A 122.4(14)
N4A C12A C11A 114.3(12)
C13A C12A C11A 123.3(14)
C12A C13A C14A 115.1(16)
C13A C14A C15A 124.9(16)
C16A C15A C14A 115.8(16)
N4A C16A C15A 119.8(13)
N4A C16A C17A 113.2(13)
C15A C16A C17A 126.6(15)
C18A C17A N3A 119.4(13)
C18A C17A C16A 125.9(15)
N3A C17A C16A 114.6(13)
C17A C18A C19A 119.0(15)
C20A C19A C18A 121.0(16)
C19A C20A C21A 116.5(14)
N3A C21A C20A 126.6(15)
N6A C22A C23A 124.6(12)
C24A C23A C22A 118.1(16)
C23A C24A C25A 121.2(16)
C26A C25A C24A 117.7(15)
N6A C26A C25A 122.3(14)
N6A C26A C27A 114.8(13)
C25A C26A C27A 122.8(14)
N7A C27A C28A 119.0(14)
N7A C27A C26A 112.5(11)
C28A C27A C26A 128.3(15)
C29A C28A C27A 117.7(16)
C30A C29A C28A 120.0(17)
C29A C30A C31A 124.9(18)
N7A C31A C30A 115.7(16)
N7A C31A C32A 112.1(12)
C30A C31A C32A 131.5(16)
N8A C32A C33A 120.6(15)
N8A C32A C31A 116.5(14)
C33A C32A C31A 122.9(14)
C34A C33A C32A 117.8(16)
C33A C34A C35A 121.4(16)
C36A C35A C34A 116.0(16)
N8A C36A C35A 124.3(16)
N7B Ru1B N2B 176.8(4)
N7B Ru1B N6B 77.4(4)
N2B Ru1B N6B 99.4(4)
N7B Ru1B O5B 85.9(3)
N2B Ru1B O5B 93.2(3)
N6B Ru1B O5B 87.0(3)
N7B Ru1B N8B 79.1(4)
N2B Ru1B N8B 104.1(4)
N6B Ru1B N8B 156.5(4)
O5B Ru1B N8B 92.0(3)
N7B Ru1B O3B 103.4(3)
N2B Ru1B O3B 77.4(3)
N6B Ru1B O3B 93.9(4)
O5B Ru1B O3B 170.6(3)
N8B Ru1B O3B 90.9(3)
C1B O1B Ru2B 115.2(7)
C2B N1B N2B 115.8(10)
C2B N1B Ru2B 121.7(8)
N2B N1B Ru2B 122.5(7)
O1B C1B O2B 126.9(13)
O1B C1B C2B 118.4(10)
O2B C1B C2B 114.5(12)
N4B Ru2B N1B 179.1(4)
N4B Ru2B N5B 78.6(5)
N1B Ru2B N5B 101.7(4)
N4B Ru2B O5B 86.2(3)
N1B Ru2B O5B 93.0(3)
N5B Ru2B O5B 87.8(3)
N4B Ru2B N3B 78.5(5)
N1B Ru2B N3B 101.2(4)
N5B Ru2B N3B 157.0(4)
O5B Ru2B N3B 93.5(3)
N4B Ru2B O1B 103.4(4)
N1B Ru2B O1B 77.4(3)
N5B Ru2B O1B 91.6(4)
O5B Ru2B O1B 170.1(3)
N3B Ru2B O1B 90.9(3)
C5B N2B N1B 121.4(9)
C5B N2B Ru1B 118.3(7)
N1B N2B Ru1B 119.4(7)
C3B C2B N1B 124.7(13)
C3B C2B C1B 128.2(11)
N1B C2B C1B 107.1(11)
C6B O3B Ru1B 117.6(8)
C2B C3B C4B 117.3(12)
C11B N3B C7B 123.3(12)
C11B N3B Ru2B 112.6(9)
C7B N3B Ru2B 124.0(9)
C5B C4B C3B 119.5(12)
C16B N4B C12B 121.1(13)
C16B N4B Ru2B 119.4(11)
C12B N4B Ru2B 118.7(10)
Ru1B O5B Ru2B 111.4(3)
C4B C5B N2B 121.0(12)
C4B C5B C6B 127.8(12)
N2B C5B C6B 111.2(10)
C17B N5B C21B 117.9(12)
C17B N5B Ru2B 114.8(9)
C21B N5B Ru2B 127.3(9)
O4B C6B O3B 127.3(14)
O4B C6B C5B 117.7(13)
O3B C6B C5B 114.8(12)
C26B N6B C22B 117.1(11)
C26B N6B Ru1B 117.0(9)
C22B N6B Ru1B 125.9(8)
C27B N7B C31B 120.6(11)
C27B N7B Ru1B 118.9(9)
C31B N7B Ru1B 119.8(9)
N3B C7B C8B 119.9(13)
C36B N8B C32B 121.0(12)
C36B N8B Ru1B 127.3(9)
C32B N8B Ru1B 111.6(9)
C7B C8B C9B 118.8(14)
C10B C9B C8B 119.3(16)
C9B C10B C11B 120.6(14)
N3B C11B C10B 117.9(13)
N3B C11B C12B 115.7(14)
C10B C11B C12B 126.3(14)
N4B C12B C13B 118.9(16)
N4B C12B C11B 114.1(12)
C13B C12B C11B 127.0(17)
C12B C13B C14B 116.7(17)
C15B C14B C13B 121.9(16)
C14B C15B C16B 117.9(18)
N4B C16B C15B 123.2(18)
N4B C16B C17B 112.7(12)
C15B C16B C17B 124.0(16)
N5B C17B C18B 121.9(15)
N5B C17B C16B 113.4(12)
C18B C17B C16B 124.7(14)
C17B C18B C19B 117.8(14)
C20B C19B C18B 122.2(16)
C19B C20B C21B 117.0(16)
N5B C21B C20B 122.7(14)
N6B C22B C23B 119.0(13)
C24B C23B C22B 119.8(16)
C23B C24B C25B 122.2(15)
C24B C25B C26B 116.7(14)
N6B C26B C25B 124.8(14)
N6B C26B C27B 113.6(12)
C25B C26B C27B 121.6(12)
N7B C27B C28B 119.5(13)
N7B C27B C26B 112.1(10)
C28B C27B C26B 128.4(13)
C27B C28B C29B 120.9(15)
C28B C29B C30B 117.7(13)
C31B C30B C29B 119.9(15)
C30B C31B N7B 120.7(14)
C30B C31B C32B 128.0(14)
N7B C31B C32B 111.2(11)
N8B C32B C33B 118.2(12)
N8B C32B C31B 118.2(12)
C33B C32B C31B 123.5(12)
C34B C33B C32B 120.5(12)
C33B C34B C35B 120.4(13)
C34B C35B C36B 117.2(13)
N8B C36B C35B 122.6(13)
N7C Ru1C N1C 176.7(4)
N7C Ru1C N6C 78.8(4)
N1C Ru1C N6C 99.3(4)
N7C Ru1C N8C 79.3(4)
N1C Ru1C N8C 102.4(4)
N6C Ru1C N8C 157.7(4)
N7C Ru1C O1C 99.8(4)
N1C Ru1C O1C 77.5(4)
N6C Ru1C O1C 89.4(3)
N8C Ru1C O1C 90.3(3)
N7C Ru1C O5C 89.5(4)
N1C Ru1C O5C 93.3(3)
N6C Ru1C O5C 91.9(3)
N8C Ru1C O5C 92.0(3)
O1C Ru1C O5C 170.7(3)
C1C O1C Ru1C 116.0(8)
C2C N1C N2C 118.2(10)
C2C N1C Ru1C 119.9(9)
N2C N1C Ru1C 121.8(7)
O2C C1C O1C 127.5(12)
O2C C1C C2C 117.7(12)
O1C C1C C2C 114.9(11)
N4C Ru2C N2C 175.1(5)
N4C Ru2C N5C 80.0(4)
N2C Ru2C N5C 101.9(3)
N4C Ru2C N3C 79.5(5)
N2C Ru2C N3C 98.3(4)
N5C Ru2C N3C 159.3(4)
N4C Ru2C O3C 97.0(4)
N2C Ru2C O3C 78.5(4)
N5C Ru2C O3C 90.8(3)
N3C Ru2C O3C 89.0(3)
N4C Ru2C O5C 92.1(4)
N2C Ru2C O5C 92.3(4)
N5C Ru2C O5C 91.1(3)
N3C Ru2C O5C 92.4(3)
O3C Ru2C O5C 170.8(3)
C5C N2C N1C 117.5(9)
C5C N2C Ru2C 118.7(9)
N1C N2C Ru2C 123.7(8)
N1C C2C C3C 125.0(12)
N1C C2C C1C 111.7(11)
C3C C2C C1C 123.3(11)
C6C O3C Ru2C 115.5(8)
C7C N3C C11C 118.9(11)
C7C N3C Ru2C 129.8(9)
C11C N3C Ru2C 111.2(8)
C2C C3C C4C 117.1(11)
C12C N4C C16C 123.2(11)
C12C N4C Ru2C 118.9(10)
C16C N4C Ru2C 117.9(9)
C5C C4C C3C 119.2(11)
Ru1C O5C Ru2C 108.8(3)
C21C N5C C17C 116.3(9)
C21C N5C Ru2C 131.3(7)
C17C N5C Ru2C 112.3(7)
C4C C5C N2C 123.0(12)
C4C C5C C6C 126.1(12)
N2C C5C C6C 110.9(11)
C22C N6C C26C 116.8(11)
C22C N6C Ru1C 130.7(9)
C26C N6C Ru1C 112.5(9)
O4C C6C O3C 127.9(13)
O4C C6C C5C 115.7(11)
O3C C6C C5C 116.3(12)
C31C N7C C27C 121.6(13)
C31C N7C Ru1C 118.7(9)
C27C N7C Ru1C 119.7(10)
N3C C7C C8C 123.1(14)
C32C N8C C36C 118.5(11)
C32C N8C Ru1C 111.8(9)
C36C N8C Ru1C 129.6(9)
C9C C8C C7C 119.7(14)
C10C C9C C8C 119.9(15)
C9C C10C C11C 119.2(13)
N3C C11C C12C 116.8(11)
N3C C11C C10C 118.9(12)
C12C C11C C10C 124.3(13)
N4C C12C C13C 119.5(14)
N4C C12C C11C 113.6(12)
C13C C12C C11C 126.9(13)
C12C C13C C14C 118.0(14)
C15C C14C C13C 120.4(13)
C16C C15C C14C 119.3(14)
C15C C16C N4C 119.5(12)
C15C C16C C17C 127.6(13)
N4C C16C C17C 112.7(10)
N5C C17C C18C 120.5(11)
N5C C17C C16C 117.0(10)
C18C C17C C16C 122.5(12)
C19C C18C C17C 118.1(12)
C20C C19C C18C 121.8(14)
C19C C20C C21C 117.4(13)
N5C C21C C20C 125.6(11)
N6C C22C C23C 123.4(13)
C24C C23C C22C 121.4(14)
C23C C24C C25C 118.0(14)
C24C C25C C26C 120.4(15)
N6C C26C C25C 119.8(14)
N6C C26C C27C 115.4(12)
C25C C26C C27C 124.8(14)
N7C C27C C28C 119.5(16)
N7C C27C C26C 113.6(13)
C28C C27C C26C 126.9(15)
C27C C28C C29C 123(2)
C28C C29C C30C 118(2)
C31C C30C C29C 117.5(17)
N7C C31C C30C 121.0(14)
N7C C31C C32C 112.4(12)
C30C C31C C32C 126.5(14)
N8C C32C C31C 117.6(12)
N8C C32C C33C 117.7(13)
C31C C32C C33C 124.6(13)
C34C C33C C32C 123.5(14)
C33C C34C C35C 113.1(13)
C36C C35C C34C 122.7(13)
C35C C36C N8C 124.4(13)
N2D Ru1D N7D 177.8(5)
N2D Ru1D N8D 101.6(4)
N7D Ru1D N8D 80.6(5)
N2D Ru1D O5D 93.2(4)
N7D Ru1D O5D 86.8(4)
N8D Ru1D O5D 84.3(3)
N2D Ru1D N6D 100.2(4)
N7D Ru1D N6D 77.6(5)
N8D Ru1D N6D 158.0(5)
O5D Ru1D N6D 96.8(3)
N2D Ru1D O4D 77.4(4)
N7D Ru1D O4D 102.6(4)
N8D Ru1D O4D 95.4(4)
O5D Ru1D O4D 170.4(3)
N6D Ru1D O4D 87.1(4)
C1D O1D Ru2D 118.1(9)
N2D N1D C2D 120.0(10)
N2D N1D Ru2D 121.0(8)
C2D N1D Ru2D 119.0(9)
O2D C1D O1D 127.2(16)
O2D C1D C2D 118.7(15)
O1D C1D C2D 114.1(14)
N4D Ru2D N1D 177.9(4)
N4D Ru2D N5D 79.0(5)
N1D Ru2D N5D 102.5(4)
N4D Ru2D N3D 79.5(5)
N1D Ru2D N3D 99.1(4)
N5D Ru2D N3D 158.3(4)
N4D Ru2D O5D 85.9(3)
N1D Ru2D O5D 92.5(4)
N5D Ru2D O5D 90.8(3)
N3D Ru2D O5D 90.7(3)
N4D Ru2D O1D 105.3(4)
N1D Ru2D O1D 76.3(4)
N5D Ru2D O1D 90.3(4)
N3D Ru2D O1D 92.4(3)
O5D Ru2D O1D 168.7(3)
C5D N2D N1D 115.6(11)
C5D N2D Ru1D 123.0(8)
N1D N2D Ru1D 121.2(8)
C3D C2D N1D 121.0(12)
C3D C2D C1D 126.5(13)
N1D C2D C1D 112.5(13)
C7D N3D C11D 119.1(12)
C7D N3D Ru2D 128.6(10)
C11D N3D Ru2D 112.3(9)
C2D C3D C4D 119.4(14)
C6D O4D Ru1D 116.5(8)
C5D C4D C3D 115.7(14)
C16D N4D C12D 122.8(13)
C16D N4D Ru2D 118.1(10)
C12D N4D Ru2D 118.5(9)
Ru1D O5D Ru2D 112.1(4)
C4D C5D N2D 128.1(12)
C4D C5D C6D 125.0(13)
N2D C5D C6D 107.0(13)
C21D N5D C17D 115.9(12)
C21D N5D Ru2D 129.0(10)
C17D N5D Ru2D 114.8(10)
O3D C6D O4D 126.5(14)
O3D C6D C5D 117.6(16)
O4D C6D C5D 115.9(13)
C26D N6D C22D 120.5(12)
C26D N6D Ru1D 114.3(9)
C22D N6D Ru1D 125.2(10)
C27D N7D C31D 126.7(13)
C27D N7D Ru1D 116.3(10)
C31D N7D Ru1D 116.1(10)
N3D C7D C8D 124.1(18)
C36D N8D C32D 115.1(13)
C36D N8D Ru1D 130.5(10)
C32D N8D Ru1D 114.4(10)
C7D C8D C9D 115.8(17)
C10D C9D C8D 124.4(18)
C9D C10D C11D 116.2(17)
N3D C11D C12D 115.3(13)
N3D C11D C10D 120.2(13)
C12D C11D C10D 124.4(15)
N4D C12D C13D 119.2(14)
N4D C12D C11D 114.1(13)
C13D C12D C11D 126.6(15)
C14D C13D C12D 119.6(16)
C13D C14D C15D 120.7(15)
C16D C15D C14D 113.7(14)
N4D C16D C15D 123.8(14)
N4D C16D C17D 115.9(12)
C15D C16D C17D 119.9(15)
N5D C17D C18D 121.3(14)
N5D C17D C16D 111.3(13)
C18D C17D C16D 127.3(14)
C19D C18D C17D 119.8(15)
C20D C19D C18D 117.5(16)
C19D C20D C21D 119.5(19)
N5D C21D C20D 125.7(15)
N6D C22D C23D 122.0(16)
C24D C23D C22D 117.3(16)
C23D C24D C25D 122.4(15)
C26D C25D C24D 116.7(14)
N6D C26D C27D 113.4(13)
N6D C26D C25D 120.5(13)
C27D C26D C25D 125.5(13)
N7D C27D C28D 116.7(14)
N7D C27D C26D 118.2(13)
C28D C27D C26D 125.1(14)
C27D C28D C29D 120.2(16)
C28D C29D C30D 120.6(17)
C31D C30D C29D 115.7(16)
N7D C31D C30D 119.8(15)
N7D C31D C32D 114.9(14)
C30D C31D C32D 125.2(17)
N8D C32D C33D 124.3(17)
N8D C32D C31D 113.0(14)
C33D C32D C31D 122.6(17)
C34D C33D C32D 117.5(18)
C35D C34D C33D 120.9(18)
C34D C35D C36D 118.9(17)
N8D C36D C35D 123.3(15)
F5A P1A F2A 95.6(7)
F5A P1A F4A 90.2(4)
F2A P1A F4A 89.9(6)
F5A P1A F6A 90.0(4)
F2A P1A F6A 89.3(5)
F4A P1A F6A 179.2(6)
F5A P1A F1A 91.6(6)
F2A P1A F1A 172.6(7)
F4A P1A F1A 92.2(5)
F6A P1A F1A 88.5(5)
F5A P1A F3A 174.7(7)
F2A P1A F3A 89.5(7)
F4A P1A F3A 88.1(5)
F6A P1A F3A 91.7(5)
F1A P1A F3A 83.5(6)
F3B P1B F6B 90.6(7)
F3B P1B F4B 91.6(8)
F6B P1B F4B 177.8(7)
F3B P1B F1B 89.5(5)
F6B P1B F1B 88.5(5)
F4B P1B F1B 91.2(5)
F3B P1B F5B 178.5(7)
F6B P1B F5B 90.6(6)
F4B P1B F5B 87.2(7)
F1B P1B F5B 89.5(5)
F3B P1B F2B 90.9(5)
F6B P1B F2B 90.3(5)
F4B P1B F2B 90.0(5)
F1B P1B F2B 178.7(6)
F5B P1B F2B 90.1(4)
F4C P1C F3C 90.8(7)
F4C P1C F6C 178.8(6)
F3C P1C F6C 89.7(6)
F4C P1C F5C 90.8(8)
F3C P1C F5C 178.4(7)
F6C P1C F5C 88.7(7)
F4C P1C F2C 90.8(5)
F3C P1C F2C 90.1(5)
F6C P1C F2C 90.3(5)
F5C P1C F2C 89.8(5)
F4C P1C F1C 88.6(5)
F3C P1C F1C 91.2(5)
F6C P1C F1C 90.3(5)
F5C P1C F1C 88.9(5)
F2C P1C F1C 178.6(6)
F5D P1D F6D 177.1(12)
F5D P1D F1D 94.7(10)
F6D P1D F1D 88.3(10)
F5D P1D F2D 90.8(10)
F6D P1D F2D 88.9(9)
F1D P1D F2D 93.8(11)
F5D P1D F3D 89.5(10)
F6D P1D F3D 87.5(9)
F1D P1D F3D 173.9(12)
F2D P1D F3D 90.6(11)
F5D P1D F4D 92.3(10)
F6D P1D F4D 88.0(10)
F1D P1D F4D 83.9(10)
F2D P1D F4D 176.3(12)
F3D P1D F4D 91.5(11)
F4D' P1D' F6D' 88.3(14)
F4D' P1D' F1D' 91.7(14)
F6D' P1D' F1D' 89.9(14)
F4D' P1D' F5D' 91.4(14)
F6D' P1D' F5D' 179.2(17)
F1D' P1D' F5D' 89.4(14)
F4D' P1D' F2D' 178.1(17)
F6D' P1D' F2D' 92.7(14)
F1D' P1D' F2D' 89.9(14)
F5D' P1D' F2D' 87.6(14)
F4D' P1D' F3D' 89.9(13)
F6D' P1D' F3D' 89.9(14)
F1D' P1D' F3D' 178.4(16)
F5D' P1D' F3D' 90.9(14)
F2D' P1D' F3D' 88.5(13)

loop_
_geom_bond_atom_site_label_1
_geom_bond_atom_site_label_2
_geom_bond_distance
Ru1A N7A 1.947(10)
Ru1A N1A 1.983(8)
Ru1A N6A 2.035(11)
Ru1A N8A 2.070(11)
Ru1A O1A 2.075(7)
Ru1A O5A 2.080(7)
N1A N2A 1.336(11)
N1A C2A 1.337(13)
O1A C1A 1.273(12)
C1A O2A 1.215(12)
C1A C2A 1.521(14)
Ru2A N4A 1.951(9)
Ru2A N2A 1.989(9)
Ru2A N3A 2.057(11)
Ru2A N5A 2.063(10)
Ru2A O3A 2.092(8)
Ru2A O5A 2.097(7)
N2A C5A 1.396(13)
C2A C3A 1.387(15)
O3A C6A 1.281(14)
C3A C4A 1.441(15)
N3A C21A 1.293(15)
N3A C17A 1.420(16)
O4A C6A 1.213(14)
C4A C5A 1.368(15)
N4A C12A 1.342(15)
N4A C16A 1.377(17)
C5A C6A 1.517(15)
N5A C11A 1.353(15)
N5A C7A 1.385(17)
N6A C22A 1.350(16)
N6A C26A 1.357(15)
C7A C8A 1.395(19)
N7A C31A 1.361(17)
N7A C27A 1.371(15)
C8A C9A 1.356(19)
N8A C36A 1.305(15)
N8A C32A 1.346(14)
C9A C10A 1.35(2)
C10A C11A 1.392(19)
C11A C12A 1.446(18)
C12A C13A 1.366(18)
C13A C14A 1.39(2)
C14A C15A 1.40(2)
C15A C16A 1.386(19)
C16A C17A 1.425(18)
C17A C18A 1.369(19)
C18A C19A 1.409(19)
C19A C20A 1.35(2)
C20A C21A 1.371(19)
C22A C23A 1.379(19)
C23A C24A 1.30(2)
C24A C25A 1.42(2)
C25A C26A 1.371(18)
C26A C27A 1.449(18)
C27A C28A 1.418(18)
C28A C29A 1.41(2)
C29A C30A 1.28(2)
C30A C31A 1.408(18)
C31A C32A 1.43(2)
C32A C33A 1.39(2)
C33A C34A 1.37(2)
C34A C35A 1.39(2)
C35A C36A 1.36(2)
Ru1B N7B 1.967(9)
Ru1B N2B 2.022(9)
Ru1B N6B 2.059(10)
Ru1B O5B 2.077(6)
Ru1B N8B 2.103(10)
Ru1B O3B 2.107(8)
O1B C1B 1.228(14)
O1B Ru2B 2.118(7)
N1B C2B 1.356(14)
N1B N2B 1.367(11)
N1B Ru2B 1.982(9)
C1B O2B 1.260(13)
C1B C2B 1.575(19)
Ru2B N4B 1.924(10)
Ru2B N5B 2.025(11)
Ru2B O5B 2.079(6)
Ru2B N3B 2.087(11)
N2B C5B 1.359(13)
C2B C3B 1.345(17)
O3B C6B 1.257(16)
C3B C4B 1.392(18)
N3B C11B 1.330(15)
N3B C7B 1.349(15)
O4B C6B 1.251(15)
C4B C5B 1.332(16)
N4B C16B 1.336(18)
N4B C12B 1.339(19)
C5B C6B 1.557(19)
N5B C17B 1.350(15)
N5B C21B 1.378(17)
N6B C26B 1.291(14)
N6B C22B 1.393(16)
N7B C27B 1.344(15)
N7B C31B 1.360(15)
C7B C8B 1.361(18)
N8B C36B 1.297(14)
N8B C32B 1.352(14)
C8B C9B 1.414(19)
C9B C10B 1.354(19)
C10B C11B 1.406(19)
C11B C12B 1.42(2)
C12B C13B 1.397(17)
C13B C14B 1.44(2)
C14B C15B 1.32(3)
C15B C16B 1.343(18)
C16B C17B 1.45(2)
C17B C18B 1.38(2)
C18B C19B 1.40(2)
C19B C20B 1.348(18)
C20B C21B 1.393(19)
C22B C23B 1.410(18)
C23B C24B 1.289(18)
C24B C25B 1.360(19)
C25B C26B 1.375(18)
C26B C27B 1.496(18)
C27B C28B 1.357(17)
C28B C29B 1.36(2)
C29B C30B 1.41(2)
C30B C31B 1.319(16)
C31B C32B 1.462(17)
C32B C33B 1.404(17)
C33B C34B 1.333(17)
C34B C35B 1.373(16)
C35B C36B 1.391(17)
Ru1C N7C 1.958(11)
Ru1C N1C 2.003(10)
Ru1C N6C 2.077(10)
Ru1C N8C 2.090(9)
Ru1C O1C 2.094(8)
Ru1C O5C 2.173(7)
O1C C1C 1.285(14)
N1C C2C 1.313(12)
N1C N2C 1.384(13)
C1C O2C 1.241(14)
C1C C2C 1.537(17)
Ru2C N4C 1.960(10)
Ru2C N2C 1.998(9)
Ru2C N5C 2.077(9)
Ru2C N3C 2.103(10)
Ru2C O3C 2.110(9)
Ru2C O5C 2.192(8)
N2C C5C 1.364(14)
C2C C3C 1.347(15)
O3C C6C 1.269(14)
N3C C7C 1.304(14)
N3C C11C 1.378(14)
C3C C4C 1.372(15)
O4C C6C 1.202(14)
N4C C12C 1.350(15)
N4C C16C 1.392(15)
C4C C5C 1.330(15)
N5C C21C 1.339(12)
N5C C17C 1.376(14)
C5C C6C 1.547(17)
N6C C22C 1.343(16)
N6C C26C 1.392(17)
N7C C31C 1.335(16)
N7C C27C 1.340(15)
C7C C8C 1.381(17)
N8C C32C 1.321(15)
N8C C36C 1.353(14)
C8C C9C 1.356(17)
C9C C10C 1.35(2)
C10C C11C 1.444(18)
C11C C12C 1.439(17)
C12C C13C 1.420(17)
C13C C14C 1.43(2)
C14C C15C 1.413(19)
C15C C16C 1.381(17)
C16C C17C 1.434(16)
C17C C18C 1.426(16)
C18C C19C 1.370(18)
C19C C20C 1.340(17)
C20C C21C 1.371(15)
C22C C23C 1.383(17)
C23C C24C 1.33(2)
C24C C25C 1.39(2)
C25C C26C 1.424(18)
C26C C27C 1.429(19)
C27C C28C 1.34(2)
C28C C29C 1.34(2)
C29C C30C 1.44(2)
C30C C31C 1.37(2)
C31C C32C 1.463(19)
C32C C33C 1.465(18)
C33C C34C 1.382(19)
C34C C35C 1.386(19)
C35C C36C 1.327(16)
Ru1D N2D 1.969(11)
Ru1D N7D 1.989(12)
Ru1D N8D 2.040(10)
Ru1D O5D 2.065(7)
Ru1D N6D 2.068(11)
Ru1D O4D 2.087(9)
O1D C1D 1.259(17)
O1D Ru2D 2.143(9)
N1D N2D 1.380(12)
N1D C2D 1.388(15)
N1D Ru2D 1.995(10)
C1D O2D 1.223(17)
C1D C2D 1.51(2)
Ru2D N4D 1.942(11)
Ru2D N5D 2.042(10)
Ru2D N3D 2.049(10)
Ru2D O5D 2.066(7)
N2D C5D 1.351(16)
C2D C3D 1.379(19)
O3D C6D 1.263(17)
N3D C7D 1.315(15)
N3D C11D 1.380(17)
C3D C4D 1.398(19)
O4D C6D 1.275(18)
C4D C5D 1.344(18)
N4D C16D 1.277(16)
N4D C12D 1.336(16)
C5D C6D 1.584(19)
N5D C21D 1.332(17)
N5D C17D 1.348(16)
N6D C26D 1.353(16)
N6D C22D 1.369(17)
N7D C27D 1.310(16)
N7D C31D 1.324(17)
C7D C8D 1.36(2)
N8D C36D 1.317(17)
N8D C32D 1.354(18)
C8D C9D 1.39(3)
C9D C10D 1.33(2)
C10D C11D 1.421(19)
C11D C12D 1.417(18)
C12D C13D 1.381(18)
C13D C14D 1.372(19)
C14D C15D 1.44(2)
C15D C16D 1.411(18)
C16D C17D 1.48(2)
C17D C18D 1.413(19)
C18D C19D 1.40(2)
C19D C20D 1.34(2)
C20D C21D 1.367(19)
C22D C23D 1.401(19)
C23D C24D 1.34(2)
C24D C25D 1.437(18)
C25D C26D 1.405(18)
C26D C27D 1.385(18)
C27D C28D 1.374(19)
C28D C29D 1.39(2)
C29D C30D 1.42(2)
C30D C31D 1.38(2)
C31D C32D 1.52(2)
C32D C33D 1.40(2)
C33D C34D 1.34(2)
C34D C35D 1.33(2)
C35D C36D 1.413(18)
P1A F5A 1.529(8)
P1A F2A 1.537(11)
P1A F4A 1.579(8)
P1A F6A 1.587(8)
P1A F1A 1.590(10)
P1A F3A 1.600(9)
P1B F3B 1.559(10)
P1B F6B 1.586(10)
P1B F4B 1.589(11)
P1B F1B 1.595(8)
P1B F5B 1.598(9)
P1B F2B 1.602(8)
P1C F4C 1.540(9)
P1C F3C 1.541(9)
P1C F6C 1.597(10)
P1C F5C 1.599(11)
P1C F2C 1.613(8)
P1C F1C 1.628(8)
P1D F5D 1.577(9)
P1D F6D 1.583(9)
P1D F1D 1.594(9)
P1D F2D 1.597(9)
P1D F3D 1.604(9)
P1D F4D 1.618(9)
P1D' F4D' 1.579(10)
P1D' F6D' 1.580(10)
P1D' F1D' 1.583(10)
P1D' F5D' 1.584(10)
P1D' F2D' 1.585(10)
P1D' F3D' 1.587(10)

loop_
_geom_torsion_atom_site_label_1
_geom_torsion_atom_site_label_2
_geom_torsion_atom_site_label_3
_geom_torsion_atom_site_label_4
_geom_torsion
N7A Ru1A N1A N2A -122(11)
N6A Ru1A N1A N2A -91.2(9)
N8A Ru1A N1A N2A 93.9(8)
O1A Ru1A N1A N2A -179.8(9)
O5A Ru1A N1A N2A 2.6(9)
N7A Ru1A N1A C2A 57(11)
N6A Ru1A N1A C2A 87.9(9)
N8A Ru1A N1A C2A -87.0(9)
O1A Ru1A N1A C2A -0.7(9)
O5A Ru1A N1A C2A -178.3(9)
N7A Ru1A O1A C1A -178.4(9)
N1A Ru1A O1A C1A -0.1(8)
N6A Ru1A O1A C1A -99.2(9)
N8A Ru1A O1A C1A 103.3(9)
O5A Ru1A O1A C1A 14(2)
Ru1A O1A C1A O2A 175.8(10)
Ru1A O1A C1A C2A 0.7(13)
C2A N1A N2A C5A -1.7(16)
Ru1A N1A N2A C5A 177.4(8)
C2A N1A N2A Ru2A 177.1(9)
Ru1A N1A N2A Ru2A -3.9(12)
N4A Ru2A N2A N1A -57(6)
N3A Ru2A N2A N1A -88.4(9)
N5A Ru2A N2A N1A 93.0(9)
O3A Ru2A N2A N1A -178.8(9)
O5A Ru2A N2A N1A 2.8(9)
N4A Ru2A N2A C5A 122(5)
N3A Ru2A N2A C5A 90.3(8)
N5A Ru2A N2A C5A -88.3(8)
O3A Ru2A N2A C5A -0.1(8)
O5A Ru2A N2A C5A -178.5(8)
N2A N1A C2A C3A 2.5(18)
Ru1A N1A C2A C3A -176.6(10)
N2A N1A C2A C1A -179.7(10)
Ru1A N1A C2A C1A 1.2(14)
O2A C1A C2A N1A -176.7(11)
O1A C1A C2A N1A -1.2(16)
O2A C1A C2A C3A 1(2)
O1A C1A C2A C3A 176.6(12)
N4A Ru2A O3A C6A -178.2(9)
N2A Ru2A O3A C6A -1.4(9)
N3A Ru2A O3A C6A -98.3(9)
N5A Ru2A O3A C6A 103.7(9)
O5A Ru2A O3A C6A 8(2)
N1A C2A C3A C4A -3.6(19)
C1A C2A C3A C4A 178.9(11)
N4A Ru2A N3A C21A 171.5(10)
N2A Ru2A N3A C21A -10.5(10)
N5A Ru2A N3A C21A 166.0(10)
O3A Ru2A N3A C21A 67.8(10)
O5A Ru2A N3A C21A -102.9(10)
N4A Ru2A N3A C17A 0.2(7)
N2A Ru2A N3A C17A 178.3(7)
N5A Ru2A N3A C17A -5.2(14)
O3A Ru2A N3A C17A -103.5(7)
O5A Ru2A N3A C17A 85.9(7)
C2A C3A C4A C5A 3.8(17)
N2A Ru2A N4A C12A 145(5)
N3A Ru2A N4A C12A 176.2(9)
N5A Ru2A N4A C12A -5.9(9)
O3A Ru2A N4A C12A -94.5(9)
O5A Ru2A N4A C12A 84.5(9)
N2A Ru2A N4A C16A -25(6)
N3A Ru2A N4A C16A 6.4(8)
N5A Ru2A N4A C16A -175.7(9)
O3A Ru2A N4A C16A 95.8(9)
O5A Ru2A N4A C16A -85.2(9)
N7A Ru1A O5A Ru2A 177.9(5)
N1A Ru1A O5A Ru2A -0.6(4)
N6A Ru1A O5A Ru2A 98.7(4)
N8A Ru1A O5A Ru2A -103.5(4)
O1A Ru1A O5A Ru2A -14(2)
N4A Ru2A O5A Ru1A 176.1(5)
N2A Ru2A O5A Ru1A -0.7(4)
N3A Ru2A O5A Ru1A 96.4(5)
N5A Ru2A O5A Ru1A -105.8(4)
O3A Ru2A O5A Ru1A -10(2)
C3A C4A C5A N2A -3.3(17)
C3A C4A C5A C6A 179.2(11)
N1A N2A C5A C4A 2.2(17)
Ru2A N2A C5A C4A -176.6(9)
N1A N2A C5A C6A -180.0(10)
Ru2A N2A C5A C6A 1.2(13)
N4A Ru2A N5A C11A 2.5(8)
N2A Ru2A N5A C11A -175.7(8)
N3A Ru2A N5A C11A 8.0(14)
O3A Ru2A N5A C11A 106.2(8)
O5A Ru2A N5A C11A -83.4(8)
N4A Ru2A N5A C7A -169.8(9)
N2A Ru2A N5A C7A 12.1(9)
N3A Ru2A N5A C7A -164.3(9)
O3A Ru2A N5A C7A -66.0(9)
O5A Ru2A N5A C7A 104.3(9)
Ru2A O3A C6A O4A 179.8(11)
Ru2A O3A C6A C5A 2.5(14)
C4A C5A C6A O4A -2(2)
N2A C5A C6A O4A -179.8(12)
C4A C5A C6A O3A 175.3(12)
N2A C5A C6A O3A -2.4(16)
N7A Ru1A N6A C22A 175.4(10)
N1A Ru1A N6A C22A -3.6(10)
N8A Ru1A N6A C22A 163.2(9)
O1A Ru1A N6A C22A 73.4(9)
O5A Ru1A N6A C22A -97.8(9)
N7A Ru1A N6A C26A 0.5(7)
N1A Ru1A N6A C26A -178.6(7)
N8A Ru1A N6A C26A -11.8(14)
O1A Ru1A N6A C26A -101.5(7)
O5A Ru1A N6A C26A 87.3(7)
C11A N5A C7A C8A 0.8(17)
Ru2A N5A C7A C8A 172.8(9)
N1A Ru1A N7A C31A -153(11)
N6A Ru1A N7A C31A 175.6(8)
N8A Ru1A N7A C31A -9.1(8)
O1A Ru1A N7A C31A -96.1(8)
O5A Ru1A N7A C31A 81.9(8)
N1A Ru1A N7A C27A 31(11)
N6A Ru1A N7A C27A 0.2(7)
N8A Ru1A N7A C27A 175.5(8)
O1A Ru1A N7A C27A 88.5(7)
O5A Ru1A N7A C27A -93.5(8)
N5A C7A C8A C9A 0.5(19)
N7A Ru1A N8A C36A -172.1(10)
N1A Ru1A N8A C36A 6.7(10)
N6A Ru1A N8A C36A -159.9(9)
O1A Ru1A N8A C36A -69.9(9)
O5A Ru1A N8A C36A 100.6(9)
N7A Ru1A N8A C32A 5.4(7)
N1A Ru1A N8A C32A -175.8(7)
N6A Ru1A N8A C32A 17.6(14)
O1A Ru1A N8A C32A 107.6(7)
O5A Ru1A N8A C32A -82.0(7)
C7A C8A C9A C10A 1(2)
C8A C9A C10A C11A -3(2)
C7A N5A C11A C10A -3.1(17)
Ru2A N5A C11A C10A -176.0(10)
C7A N5A C11A C12A 173.9(10)
Ru2A N5A C11A C12A 1.0(13)
C9A C10A C11A N5A 4(2)
C9A C10A C11A C12A -172.4(13)
C16A N4A C12A C13A -3.4(19)
Ru2A N4A C12A C13A -172.8(11)
C16A N4A C12A C11A 177.6(11)
Ru2A N4A C12A C11A 8.3(14)
N5A C11A C12A N4A -5.7(16)
C10A C11A C12A N4A 171.1(12)
N5A C11A C12A C13A 175.4(12)
C10A C11A C12A C13A -8(2)
N4A C12A C13A C14A 0(2)
C11A C12A C13A C14A 178.3(14)
C12A C13A C14A C15A 3(3)
C13A C14A C15A C16A -1(3)
C12A N4A C16A C15A 5.4(18)
Ru2A N4A C16A C15A 174.8(10)
C12A N4A C16A C17A 178.8(10)
Ru2A N4A C16A C17A -11.8(14)
C14A C15A C16A N4A -3(2)
C14A C15A C16A C17A -175.7(13)
C21A N3A C17A C18A 5.5(16)
Ru2A N3A C17A C18A 177.9(9)
C21A N3A C17A C16A -178.8(10)
Ru2A N3A C17A C16A -6.4(12)
N4A C16A C17A C18A -173.2(11)
C15A C16A C17A C18A 0(2)
N4A C16A C17A N3A 11.5(15)
C15A C16A C17A N3A -175.6(12)
N3A C17A C18A C19A -3.0(18)
C16A C17A C18A C19A -178.2(11)
C17A C18A C19A C20A -1.8(19)
C18A C19A C20A C21A 4.0(19)
C17A N3A C21A C20A -3.4(18)
Ru2A N3A C21A C20A -174.3(9)
C19A C20A C21A N3A -1(2)
C26A N6A C22A C23A 1.1(17)
Ru1A N6A C22A C23A -173.8(10)
N6A C22A C23A C24A 1(2)
C22A C23A C24A C25A -3(2)
C23A C24A C25A C26A 3(2)
C22A N6A C26A C25A -1.3(15)
Ru1A N6A C26A C25A 174.3(9)
C22A N6A C26A C27A -176.6(9)
Ru1A N6A C26A C27A -1.0(12)
C24A C25A C26A N6A -0.5(17)
C24A C25A C26A C27A 174.4(11)
C31A N7A C27A C28A 0.8(15)
Ru1A N7A C27A C28A 176.0(8)
C31A N7A C27A C26A -176.0(9)
Ru1A N7A C27A C26A -0.7(12)
N6A C26A C27A N7A 1.1(14)
C25A C26A C27A N7A -174.1(10)
N6A C26A C27A C28A -175.3(10)
C25A C26A C27A C28A 9.5(18)
N7A C27A C28A C29A -1.0(17)
C26A C27A C28A C29A 175.2(12)
C27A C28A C29A C30A 3(2)
C28A C29A C30A C31A -6(2)
C27A N7A C31A C30A -2.6(15)
Ru1A N7A C31A C30A -177.8(7)
C27A N7A C31A C32A -173.9(9)
Ru1A N7A C31A C32A 10.9(12)
C29A C30A C31A N7A 5.2(19)
C29A C30A C31A C32A 174.4(14)
C36A N8A C32A C33A -3.5(17)
Ru1A N8A C32A C33A 178.8(9)
C36A N8A C32A C31A 176.4(10)
Ru1A N8A C32A C31A -1.3(12)
N7A C31A C32A N8A -5.8(14)
C30A C31A C32A N8A -175.3(11)
N7A C31A C32A C33A 174.1(11)
C30A C31A C32A C33A 5(2)
N8A C32A C33A C34A 4.3(19)
C31A C32A C33A C34A -175.6(12)
C32A C33A C34A C35A -5(2)
C33A C34A C35A C36A 5(2)
C32A N8A C36A C35A 3.3(18)
Ru1A N8A C36A C35A -179.4(10)
C34A C35A C36A N8A -4(2)
Ru2B O1B C1B O2B 179.3(11)
Ru2B O1B C1B C2B 4.1(15)
C2B N1B Ru2B N4B 165(100)
N2B N1B Ru2B N4B -12(33)
C2B N1B Ru2B N5B -87.0(10)
N2B N1B Ru2B N5B 95.3(9)
C2B N1B Ru2B O5B -175.4(9)
N2B N1B Ru2B O5B 6.9(9)
C2B N1B Ru2B N3B 90.5(10)
N2B N1B Ru2B N3B -87.3(8)
C2B N1B Ru2B O1B 2.1(9)
N2B N1B Ru2B O1B -175.7(9)
C1B O1B Ru2B N4B 176.9(10)
C1B O1B Ru2B N1B -3.4(9)
C1B O1B Ru2B N5B 98.2(10)
C1B O1B Ru2B O5B 12(2)
C1B O1B Ru2B N3B -104.7(10)
C2B N1B N2B C5B 6.5(15)
Ru2B N1B N2B C5B -175.7(8)
C2B N1B N2B Ru1B 175.4(8)
Ru2B N1B N2B Ru1B -6.7(11)
N7B Ru1B N2B C5B 97(6)
N6B Ru1B N2B C5B 84.3(9)
O5B Ru1B N2B C5B 171.7(9)
N8B Ru1B N2B C5B -95.4(9)
O3B Ru1B N2B C5B -7.7(8)
N7B Ru1B N2B N1B -72(7)
N6B Ru1B N2B N1B -85.0(8)
O5B Ru1B N2B N1B 2.4(8)
N8B Ru1B N2B N1B 95.3(8)
O3B Ru1B N2B N1B -177.0(9)
N2B N1B C2B C3B -5.1(18)
Ru2B N1B C2B C3B 177.1(11)
N2B N1B C2B C1B 177.2(9)
Ru2B N1B C2B C1B -0.7(13)
O1B C1B C2B C3B 179.9(14)
O2B C1B C2B C3B 4(2)
O1B C1B C2B N1B -2.4(16)
O2B C1B C2B N1B -178.2(12)
N7B Ru1B O3B C6B -173.0(10)
N2B Ru1B O3B C6B 3.8(10)
N6B Ru1B O3B C6B -95.0(10)
O5B Ru1B O3B C6B 0(3)
N8B Ru1B O3B C6B 108.0(10)
N1B C2B C3B C4B 1(2)
C1B C2B C3B C4B 177.9(13)
N4B Ru2B N3B C11B -1.7(7)
N1B Ru2B N3B C11B 177.4(7)
N5B Ru2B N3B C11B -9.0(13)
O5B Ru2B N3B C11B 83.6(7)
O1B Ru2B N3B C11B -105.3(7)
N4B Ru2B N3B C7B 174.7(9)
N1B Ru2B N3B C7B -6.2(9)
N5B Ru2B N3B C7B 167.4(9)
O5B Ru2B N3B C7B -99.9(8)
O1B Ru2B N3B C7B 71.2(8)
C2B C3B C4B C5B 3(2)
N1B Ru2B N4B C16B 99(32)
N5B Ru2B N4B C16B -8.5(9)
O5B Ru2B N4B C16B 80.0(9)
N3B Ru2B N4B C16B 174.4(9)
O1B Ru2B N4B C16B -97.4(9)
N1B Ru2B N4B C12B -70(32)
N5B Ru2B N4B C12B -178.0(9)
O5B Ru2B N4B C12B -89.5(9)
N3B Ru2B N4B C12B 4.9(8)
O1B Ru2B N4B C12B 93.0(9)
N7B Ru1B O5B Ru2B 179.0(5)
N2B Ru1B O5B Ru2B 2.1(4)
N6B Ru1B O5B Ru2B 101.4(4)
N8B Ru1B O5B Ru2B -102.1(4)
O3B Ru1B O5B Ru2B 6(2)
N4B Ru2B O5B Ru1B 175.3(5)
N1B Ru2B O5B Ru1B -4.4(4)
N5B Ru2B O5B Ru1B -106.0(4)
N3B Ru2B O5B Ru1B 97.1(4)
O1B Ru2B O5B Ru1B -19(2)
C3B C4B C5B N2B -1(2)
C3B C4B C5B C6B 176.0(13)
N1B N2B C5B C4B -3.5(18)
Ru1B N2B C5B C4B -172.6(10)
N1B N2B C5B C6B 178.7(10)
Ru1B N2B C5B C6B 9.7(13)
N4B Ru2B N5B C17B 9.3(8)
N1B Ru2B N5B C17B -169.9(8)
O5B Ru2B N5B C17B -77.3(8)
N3B Ru2B N5B C17B 16.5(14)
O1B Ru2B N5B C17B 112.6(8)
N4B Ru2B N5B C21B -171.3(11)
N1B Ru2B N5B C21B 9.6(11)
O5B Ru2B N5B C21B 102.2(10)
N3B Ru2B N5B C21B -164.0(9)
O1B Ru2B N5B C21B -67.9(10)
Ru1B O3B C6B O4B 176.1(11)
Ru1B O3B C6B C5B 0.1(15)
C4B C5B C6B O4B 0(2)
N2B C5B C6B O4B 177.4(12)
C4B C5B C6B O3B 176.3(14)
N2B C5B C6B O3B -6.2(16)
N7B Ru1B N6B C26B -8.3(8)
N2B Ru1B N6B C26B 171.0(8)
O5B Ru1B N6B C26B 78.2(8)
N8B Ru1B N6B C26B -9.9(13)
O3B Ru1B N6B C26B -111.2(8)
N7B Ru1B N6B C22B 170.4(10)
N2B Ru1B N6B C22B -10.3(10)
O5B Ru1B N6B C22B -103.0(9)
N8B Ru1B N6B C22B 168.8(8)
O3B Ru1B N6B C22B 67.5(9)
N2B Ru1B N7B C27B -4(7)
N6B Ru1B N7B C27B 8.5(7)
O5B Ru1B N7B C27B -79.3(8)
N8B Ru1B N7B C27B -172.1(8)
O3B Ru1B N7B C27B 99.6(8)
N2B Ru1B N7B C31B 167(6)
N6B Ru1B N7B C31B 179.4(8)
O5B Ru1B N7B C31B 91.6(8)
N8B Ru1B N7B C31B -1.2(8)
O3B Ru1B N7B C31B -89.5(8)
C11B N3B C7B C8B -5.7(16)
Ru2B N3B C7B C8B 178.3(8)
N7B Ru1B N8B C36B 177.0(9)
N2B Ru1B N8B C36B -2.3(9)
N6B Ru1B N8B C36B 178.6(8)
O5B Ru1B N8B C36B 91.5(8)
O3B Ru1B N8B C36B -79.5(9)
N7B Ru1B N8B C32B 0.4(6)
N2B Ru1B N8B C32B -178.9(6)
N6B Ru1B N8B C32B 1.9(12)
O5B Ru1B N8B C32B -85.1(6)
O3B Ru1B N8B C32B 103.9(7)
N3B C7B C8B C9B 2.5(17)
C7B C8B C9B C10B 0.8(18)
C8B C9B C10B C11B -1.2(18)
C7B N3B C11B C10B 5.2(16)
Ru2B N3B C11B C10B -178.3(8)
C7B N3B C11B C12B -177.8(10)
Ru2B N3B C11B C12B -1.3(12)
C9B C10B C11B N3B -1.7(18)
C9B C10B C11B C12B -178.3(11)
C16B N4B C12B C13B 6.8(17)
Ru2B N4B C12B C13B 176.2(7)
C16B N4B C12B C11B -176.4(10)
Ru2B N4B C12B C11B -7.0(14)
N3B C11B C12B N4B 5.2(15)
C10B C11B C12B N4B -178.1(11)
N3B C11B C12B C13B -178.2(10)
C10B C11B C12B C13B -2(2)
N4B C12B C13B C14B -5.3(17)
C11B C12B C13B C14B 178.3(12)
C12B C13B C14B C15B 2(2)
C13B C14B C15B C16B 1(2)
C12B N4B C16B C15B -4.5(19)
Ru2B N4B C16B C15B -173.8(10)
C12B N4B C16B C17B 175.5(10)
Ru2B N4B C16B C17B 6.2(14)
C14B C15B C16B N4B 1(2)
C14B C15B C16B C17B -179.4(14)
C21B N5B C17B C18B -6.4(17)
Ru2B N5B C17B C18B 173.1(9)
C21B N5B C17B C16B 171.8(11)
Ru2B N5B C17B C16B -8.7(13)
N4B C16B C17B N5B 2.0(15)
C15B C16B C17B N5B -178.0(12)
N4B C16B C17B C18B -179.8(11)
C15B C16B C17B C18B 0(2)
N5B C17B C18B C19B 1.1(18)
C16B C17B C18B C19B -176.9(12)
C17B C18B C19B C20B 4.0(19)
C18B C19B C20B C21B -3.4(19)
C17B N5B C21B C20B 7.1(18)
Ru2B N5B C21B C20B -172.3(9)
C19B C20B C21B N5B -2.2(19)
C26B N6B C22B C23B -5.4(16)
Ru1B N6B C22B C23B 175.9(9)
N6B C22B C23B C24B -0.4(19)
C22B C23B C24B C25B 5(2)
C23B C24B C25B C26B -3(2)
C22B N6B C26B C25B 7.2(17)
Ru1B N6B C26B C25B -174.0(9)
C22B N6B C26B C27B -172.2(9)
Ru1B N6B C26B C27B 6.7(12)
C24B C25B C26B N6B -3.0(18)
C24B C25B C26B C27B 176.3(11)
C31B N7B C27B C28B 2.6(15)
Ru1B N7B C27B C28B 173.4(8)
C31B N7B C27B C26B -178.4(9)
Ru1B N7B C27B C26B -7.5(11)
N6B C26B C27B N7B 0.3(13)
C25B C26B C27B N7B -179.1(10)
N6B C26B C27B C28B 179.2(11)
C25B C26B C27B C28B -0.1(18)
N7B C27B C28B C29B 4.8(18)
C26B C27B C28B C29B -174.0(12)
C27B C28B C29B C30B -7(2)
C28B C29B C30B C31B 1.8(19)
C29B C30B C31B N7B 5.4(17)
C29B C30B C31B C32B -174.9(11)
C27B N7B C31B C30B -7.8(15)
Ru1B N7B C31B C30B -178.6(8)
C27B N7B C31B C32B 172.5(9)
Ru1B N7B C31B C32B 1.8(12)
C36B N8B C32B C33B -0.8(14)
Ru1B N8B C32B C33B 176.1(7)
C36B N8B C32B C31B -176.4(9)
Ru1B N8B C32B C31B 0.5(11)
C30B C31B C32B N8B 178.9(11)
N7B C31B C32B N8B -1.4(13)
C30B C31B C32B C33B 3.5(18)
N7B C31B C32B C33B -176.8(9)
N8B C32B C33B C34B 0.2(15)
C31B C32B C33B C34B 175.6(10)
C32B C33B C34B C35B -1.1(17)
C33B C34B C35B C36B 2.4(16)
C32B N8B C36B C35B 2.2(15)
Ru1B N8B C36B C35B -174.1(8)
C34B C35B C36B N8B -3.0(16)
N7C Ru1C O1C C1C -177.2(7)
N1C Ru1C O1C C1C 0.9(7)
N6C Ru1C O1C C1C -98.7(8)
N8C Ru1C O1C C1C 103.5(8)
O5C Ru1C O1C C1C -1(2)
N7C Ru1C N1C C2C 33(7)
N6C Ru1C N1C C2C 86.4(8)
N8C Ru1C N1C C2C -88.4(8)
O1C Ru1C N1C C2C -0.9(8)
O5C Ru1C N1C C2C 178.9(8)
N7C Ru1C N1C N2C -148(7)
N6C Ru1C N1C N2C -94.2(8)
N8C Ru1C N1C N2C 91.0(8)
O1C Ru1C N1C N2C 178.5(8)
O5C Ru1C N1C N2C -1.8(7)
Ru1C O1C C1C O2C 179.9(8)
Ru1C O1C C1C C2C -0.8(11)
C2C N1C N2C C5C -2.3(13)
Ru1C N1C N2C C5C 178.4(7)
C2C N1C N2C Ru2C -177.6(7)
Ru1C N1C N2C Ru2C 3.1(10)
N4C Ru2C N2C C5C -22(5)
N5C Ru2C N2C C5C 90.8(8)
N3C Ru2C N2C C5C -84.9(8)
O3C Ru2C N2C C5C 2.4(7)
O5C Ru2C N2C C5C -177.6(7)
N4C Ru2C N2C N1C 153(5)
N5C Ru2C N2C N1C -94.0(8)
N3C Ru2C N2C N1C 90.4(8)
O3C Ru2C N2C N1C 177.6(8)
O5C Ru2C N2C N1C -2.4(7)
N2C N1C C2C C3C 1.5(15)
Ru1C N1C C2C C3C -179.1(8)
N2C N1C C2C C1C -178.7(8)
Ru1C N1C C2C C1C 0.7(11)
O2C C1C C2C N1C 179.5(9)
O1C C1C C2C N1C 0.1(13)
O2C C1C C2C C3C -0.7(15)
O1C C1C C2C C3C 179.9(9)
N4C Ru2C O3C C6C 175.3(8)
N2C Ru2C O3C C6C -2.7(7)
N5C Ru2C O3C C6C -104.7(7)
N3C Ru2C O3C C6C 96.0(8)
O5C Ru2C O3C C6C -3(2)
N4C Ru2C N3C C7C -174.3(13)
N2C Ru2C N3C C7C 1.3(13)
N5C Ru2C N3C C7C -166.6(11)
O3C Ru2C N3C C7C -76.9(12)
O5C Ru2C N3C C7C 94.0(12)
N4C Ru2C N3C C11C 1.2(8)
N2C Ru2C N3C C11C 176.7(8)
N5C Ru2C N3C C11C 8.8(16)
O3C Ru2C N3C C11C 98.5(9)
O5C Ru2C N3C C11C -90.6(8)
N1C C2C C3C C4C -0.4(15)
C1C C2C C3C C4C 179.8(9)
N2C Ru2C N4C C12C -65(5)
N5C Ru2C N4C C12C -178.4(11)
N3C Ru2C N4C C12C -1.1(10)
O3C Ru2C N4C C12C -88.8(10)
O5C Ru2C N4C C12C 90.9(10)
N2C Ru2C N4C C16C 117(5)
N5C Ru2C N4C C16C 3.1(10)
N3C Ru2C N4C C16C -179.6(11)
O3C Ru2C N4C C16C 92.7(10)
O5C Ru2C N4C C16C -87.6(10)
C2C C3C C4C C5C 0.2(14)
N7C Ru1C O5C Ru2C 178.3(4)
N1C Ru1C O5C Ru2C 0.1(4)
N6C Ru1C O5C Ru2C 99.5(4)
N8C Ru1C O5C Ru2C -102.4(4)
O1C Ru1C O5C Ru2C 1.7(19)
N4C Ru2C O5C Ru1C -177.1(4)
N2C Ru2C O5C Ru1C 0.9(3)
N5C Ru2C O5C Ru1C 102.9(4)
N3C Ru2C O5C Ru1C -97.5(4)
O3C Ru2C O5C Ru1C 0.9(19)
N4C Ru2C N5C C21C 175.1(11)
N2C Ru2C N5C C21C -0.3(11)
N3C Ru2C N5C C21C 167.5(10)
O3C Ru2C N5C C21C 78.1(10)
O5C Ru2C N5C C21C -92.9(10)
N4C Ru2C N5C C17C -1.6(8)
N2C Ru2C N5C C17C -177.0(8)
N3C Ru2C N5C C17C -9.2(16)
O3C Ru2C N5C C17C -98.6(8)
O5C Ru2C N5C C17C 90.4(8)
C3C C4C C5C N2C -1.1(15)
C3C C4C C5C C6C 178.3(9)
N1C N2C C5C C4C 2.2(14)
Ru2C N2C C5C C4C 177.7(8)
N1C N2C C5C C6C -177.3(8)
Ru2C N2C C5C C6C -1.8(11)
N7C Ru1C N6C C22C 174.8(12)
N1C Ru1C N6C C22C -2.4(12)
N8C Ru1C N6C C22C 164.2(10)
O1C Ru1C N6C C22C 74.8(11)
O5C Ru1C N6C C22C -96.0(11)
N7C Ru1C N6C C26C -2.0(9)
N1C Ru1C N6C C26C -179.2(9)
N8C Ru1C N6C C26C -12.6(16)
O1C Ru1C N6C C26C -102.0(9)
O5C Ru1C N6C C26C 87.1(9)
Ru2C O3C C6C O4C -177.7(9)
Ru2C O3C C6C C5C 2.5(11)
C4C C5C C6C O4C 0.1(16)
N2C C5C C6C O4C 179.6(9)
C4C C5C C6C O3C 180.0(10)
N2C C5C C6C O3C -0.6(13)
N1C Ru1C N7C C31C -125(7)
N6C Ru1C N7C C31C -179.0(11)
N8C Ru1C N7C C31C -3.1(11)
O1C Ru1C N7C C31C -91.6(11)
O5C Ru1C N7C C31C 89.0(11)
N1C Ru1C N7C C27C 57(7)
N6C Ru1C N7C C27C 2.1(10)
N8C Ru1C N7C C27C 178.1(11)
O1C Ru1C N7C C27C 89.6(10)
O5C Ru1C N7C C27C -89.9(10)
C11C N3C C7C C8C 5(2)
Ru2C N3C C7C C8C -179.5(10)
N7C Ru1C N8C C32C 0.9(9)
N1C Ru1C N8C C32C 178.0(9)
N6C Ru1C N8C C32C 11.6(16)
O1C Ru1C N8C C32C 100.8(9)
O5C Ru1C N8C C32C -88.2(9)
N7C Ru1C N8C C36C 178.5(11)
N1C Ru1C N8C C36C -4.4(11)
N6C Ru1C N8C C36C -170.9(10)
O1C Ru1C N8C C36C -81.6(11)
O5C Ru1C N8C C36C 89.4(10)
N3C C7C C8C C9C -3(2)
C7C C8C C9C C10C 1(2)
C8C C9C C10C C11C -1(3)
C7C N3C C11C C12C 174.9(13)
Ru2C N3C C11C C12C -1.1(15)
C7C N3C C11C C10C -5.1(19)
Ru2C N3C C11C C10C 179.0(10)
C9C C10C C11C N3C 3(2)
C9C C10C C11C C12C -177.0(15)
C16C N4C C12C C13C 1(2)
Ru2C N4C C12C C13C -177.7(11)
C16C N4C C12C C11C 179.2(12)
Ru2C N4C C12C C11C 0.8(16)
N3C C11C C12C N4C 0.3(18)
C10C C11C C12C N4C -179.8(13)
N3C C11C C12C C13C 178.7(14)
C10C C11C C12C C13C -1(2)
N4C C12C C13C C14C -4(2)
C11C C12C C13C C14C 177.9(15)
C12C C13C C14C C15C 4(2)
C13C C14C C15C C16C -2(3)
C14C C15C C16C N4C -1(2)
C14C C15C C16C C17C -176.3(14)
C12C N4C C16C C15C 2(2)
Ru2C N4C C16C C15C -179.6(11)
C12C N4C C16C C17C 177.6(12)
Ru2C N4C C16C C17C -4.0(15)
C21C N5C C17C C18C 3.4(18)
Ru2C N5C C17C C18C -179.4(11)
C21C N5C C17C C16C -177.3(11)
Ru2C N5C C17C C16C 0.0(14)
C15C C16C C17C N5C 177.7(14)
N4C C16C C17C N5C 2.5(17)
C15C C16C C17C C18C -3(2)
N4C C16C C17C C18C -178.2(13)
N5C C17C C18C C19C -3(2)
C16C C17C C18C C19C 177.8(14)
C17C C18C C19C C20C 4(2)
C18C C19C C20C C21C -5(2)
C17C N5C C21C C20C -4.9(18)
Ru2C N5C C21C C20C 178.5(10)
C19C C20C C21C N5C 6(2)
C26C N6C C22C C23C -4.1(19)
Ru1C N6C C22C C23C 179.2(10)
N6C C22C C23C C24C 5(2)
C22C C23C C24C C25C -5(2)
C23C C24C C25C C26C 4(2)
C22C N6C C26C C25C 3.8(19)
Ru1C N6C C26C C25C -178.9(11)
C22C N6C C26C C27C -175.7(12)
Ru1C N6C C26C C27C 1.6(15)
C24C C25C C26C N6C -4(2)
C24C C25C C26C C27C 175.3(15)
C31C N7C C27C C28C 1(2)
Ru1C N7C C27C C28C 179.6(13)
C31C N7C C27C C26C 179.3(13)
Ru1C N7C C27C C26C -1.8(17)
N6C C26C C27C N7C 0.0(19)
C25C C26C C27C N7C -179.5(14)
N6C C26C C27C C28C 178.5(17)
C25C C26C C27C C28C -1(3)
N7C C27C C28C C29C -1(3)
C26C C27C C28C C29C -178.9(19)
C27C C28C C29C C30C 1(3)
C28C C29C C30C C31C -2(3)
C27C N7C C31C C30C -2(2)
Ru1C N7C C31C C30C 179.6(13)
C27C N7C C31C C32C -176.7(13)
Ru1C N7C C31C C32C 4.5(18)
C29C C30C C31C N7C 2(3)
C29C C30C C31C C32C 176.4(17)
C36C N8C C32C C31C -176.8(12)
Ru1C N8C C32C C31C 1.1(16)
C36C N8C C32C C33C -0.9(18)
Ru1C N8C C32C C33C 177.0(10)
N7C C31C C32C N8C -4(2)
C30C C31C C32C N8C -178.4(16)
N7C C31C C32C C33C -179.1(13)
C30C C31C C32C C33C 6(3)
N8C C32C C33C C34C 2(2)
C31C C32C C33C C34C 177.4(15)
C32C C33C C34C C35C -1(2)
C33C C34C C35C C36C -1(2)
C34C C35C C36C N8C 2(2)
C32C N8C C36C C35C -1.0(19)
Ru1C N8C C36C C35C -178.4(9)
Ru2D O1D C1D O2D -180.0(13)
Ru2D O1D C1D C2D -1.3(17)
N2D N1D Ru2D N4D 43(12)
C2D N1D Ru2D N4D -140(11)
N2D N1D Ru2D N5D -90.6(8)
C2D N1D Ru2D N5D 87.1(9)
N2D N1D Ru2D N3D 91.8(8)
C2D N1D Ru2D N3D -90.5(9)
N2D N1D Ru2D O5D 0.8(8)
C2D N1D Ru2D O5D 178.5(9)
N2D N1D Ru2D O1D -177.9(9)
C2D N1D Ru2D O1D -0.2(9)
C1D O1D Ru2D N4D 179.4(11)
C1D O1D Ru2D N1D 0.9(10)
C1D O1D Ru2D N5D -101.9(11)
C1D O1D Ru2D N3D 99.6(11)
C1D O1D Ru2D O5D -6(2)
C2D N1D N2D C5D 3.9(15)
Ru2D N1D N2D C5D -178.4(8)
C2D N1D N2D Ru1D 179.0(8)
Ru2D N1D N2D Ru1D -3.3(11)
N7D Ru1D N2D C5D 89(11)
N8D Ru1D N2D C5D -96.7(10)
O5D Ru1D N2D C5D 178.5(10)
N6D Ru1D N2D C5D 81.1(10)
O4D Ru1D N2D C5D -3.7(10)
N7D Ru1D N2D N1D -86(11)
N8D Ru1D N2D N1D 88.6(8)
O5D Ru1D N2D N1D 3.8(8)
N6D Ru1D N2D N1D -93.7(8)
O4D Ru1D N2D N1D -178.4(9)
N2D N1D C2D C3D -1.9(19)
Ru2D N1D C2D C3D -179.6(12)
N2D N1D C2D C1D 177.3(11)
Ru2D N1D C2D C1D -0.4(14)
O2D C1D C2D C3D -1(2)
O1D C1D C2D C3D -179.7(15)
O2D C1D C2D N1D 179.9(13)
O1D C1D C2D N1D 1.1(18)
N4D Ru2D N3D C7D -175.9(10)
N1D Ru2D N3D C7D 5.8(10)
N5D Ru2D N3D C7D -167.7(10)
O5D Ru2D N3D C7D 98.4(10)
O1D Ru2D N3D C7D -70.8(10)
N4D Ru2D N3D C11D 4.9(8)
N1D Ru2D N3D C11D -173.5(8)
N5D Ru2D N3D C11D 13.1(15)
O5D Ru2D N3D C11D -80.8(8)
O1D Ru2D N3D C11D 110.0(8)
N1D C2D C3D C4D -3(2)
C1D C2D C3D C4D 178.2(14)
N2D Ru1D O4D C6D 3.9(10)
N7D Ru1D O4D C6D -173.8(10)
N8D Ru1D O4D C6D 104.6(10)
O5D Ru1D O4D C6D 17(3)
N6D Ru1D O4D C6D -97.2(10)
C2D C3D C4D C5D 5(2)
N1D Ru2D N4D C16D -125(11)
N5D Ru2D N4D C16D 8.5(9)
N3D Ru2D N4D C16D -174.6(10)
O5D Ru2D N4D C16D -83.2(9)
O1D Ru2D N4D C16D 95.7(9)
N1D Ru2D N4D C12D 46(12)
N5D Ru2D N4D C12D 179.2(9)
N3D Ru2D N4D C12D -3.8(8)
O5D Ru2D N4D C12D 87.6(8)
O1D Ru2D N4D C12D -93.5(8)
N2D Ru1D O5D Ru2D -2.9(4)
N7D Ru1D O5D Ru2D 174.9(5)
N8D Ru1D O5D Ru2D -104.3(5)
N6D Ru1D O5D Ru2D 97.8(5)
O4D Ru1D O5D Ru2D -16(2)
N4D Ru2D O5D Ru1D -176.9(5)
N1D Ru2D O5D Ru1D 1.7(4)
N5D Ru2D O5D Ru1D 104.3(4)
N3D Ru2D O5D Ru1D -97.4(4)
O1D Ru2D O5D Ru1D 8.5(18)
C3D C4D C5D N2D -3(2)
C3D C4D C5D C6D 178.0(14)
N1D N2D C5D C4D -2(2)
Ru1D N2D C5D C4D -176.6(12)
N1D N2D C5D C6D 177.8(9)
Ru1D N2D C5D C6D 2.7(14)
N4D Ru2D N5D C21D 169.2(11)
N1D Ru2D N5D C21D -12.4(11)
N3D Ru2D N5D C21D 161.0(10)
O5D Ru2D N5D C21D -105.2(10)
O1D Ru2D N5D C21D 63.6(10)
N4D Ru2D N5D C17D -3.6(9)
N1D Ru2D N5D C17D 174.8(9)
N3D Ru2D N5D C17D -11.8(16)
O5D Ru2D N5D C17D 82.1(9)
O1D Ru2D N5D C17D -109.1(9)
Ru1D O4D C6D O3D 179.4(11)
Ru1D O4D C6D C5D -3.6(15)
C4D C5D C6D O3D -3(2)
N2D C5D C6D O3D 178.0(12)
C4D C5D C6D O4D -179.8(14)
N2D C5D C6D O4D 0.8(16)
N2D Ru1D N6D C26D 175.0(8)
N7D Ru1D N6D C26D -4.7(8)
N8D Ru1D N6D C26D -10.9(14)
O5D Ru1D N6D C26D 80.6(8)
O4D Ru1D N6D C26D -108.3(8)
N2D Ru1D N6D C22D -5.4(9)
N7D Ru1D N6D C22D 174.9(9)
N8D Ru1D N6D C22D 168.7(9)
O5D Ru1D N6D C22D -99.8(9)
O4D Ru1D N6D C22D 71.3(9)
N2D Ru1D N7D C27D -4(12)
N8D Ru1D N7D C27D -178.8(10)
O5D Ru1D N7D C27D -94.1(9)
N6D Ru1D N7D C27D 3.5(9)
O4D Ru1D N7D C27D 87.7(10)
N2D Ru1D N7D C31D 165(11)
N8D Ru1D N7D C31D -9.1(9)
O5D Ru1D N7D C31D 75.7(9)
N6D Ru1D N7D C31D 173.3(10)
O4D Ru1D N7D C31D -102.6(9)
C11D N3D C7D C8D 1.0(19)
Ru2D N3D C7D C8D -178.2(10)
N2D Ru1D N8D C36D 6.8(11)
N7D Ru1D N8D C36D -173.4(11)
O5D Ru1D N8D C36D 98.9(11)
N6D Ru1D N8D C36D -167.2(10)
O4D Ru1D N8D C36D -71.4(11)
N2D Ru1D N8D C32D -171.5(8)
N7D Ru1D N8D C32D 8.3(8)
O5D Ru1D N8D C32D -79.4(8)
N6D Ru1D N8D C32D 14.5(15)
O4D Ru1D N8D C32D 110.2(8)
N3D C7D C8D C9D 0(2)
C7D C8D C9D C10D 1(2)
C8D C9D C10D C11D -2(2)
C7D N3D C11D C12D 175.4(10)
Ru2D N3D C11D C12D -5.3(12)
C7D N3D C11D C10D -2.2(17)
Ru2D N3D C11D C10D 177.1(9)
C9D C10D C11D N3D 2.9(18)
C9D C10D C11D C12D -174.4(12)
C16D N4D C12D C13D -5.1(17)
Ru2D N4D C12D C13D -175.4(8)
C16D N4D C12D C11D 172.3(11)
Ru2D N4D C12D C11D 2.0(13)
N3D C11D C12D N4D 2.4(15)
C10D C11D C12D N4D 179.8(11)
N3D C11D C12D C13D 179.6(11)
C10D C11D C12D C13D -2.9(19)
N4D C12D C13D C14D 2.4(18)
C11D C12D C13D C14D -174.7(12)
C12D C13D C14D C15D 0(2)
C13D C14D C15D C16D -1(2)
C12D N4D C16D C15D 5.0(19)
Ru2D N4D C16D C15D 175.3(9)
C12D N4D C16D C17D 178.1(11)
Ru2D N4D C16D C17D -11.6(14)
C14D C15D C16D N4D -1.9(19)
C14D C15D C16D C17D -174.8(12)
C21D N5D C17D C18D 1.4(18)
Ru2D N5D C17D C18D 175.2(10)
C21D N5D C17D C16D -174.7(11)
Ru2D N5D C17D C16D -0.9(13)
N4D C16D C17D N5D 7.9(16)
C15D C16D C17D N5D -178.7(11)
N4D C16D C17D C18D -168.0(13)
C15D C16D C17D C18D 5(2)
N5D C17D C18D C19D -2(2)
C16D C17D C18D C19D 173.0(14)
C17D C18D C19D C20D 4(2)
C18D C19D C20D C21D -5(3)
C17D N5D C21D C20D -3(2)
Ru2D N5D C21D C20D -175.2(11)
C19D C20D C21D N5D 5(3)
C26D N6D C22D C23D -1.0(17)
Ru1D N6D C22D C23D 179.4(9)
N6D C22D C23D C24D -0.3(18)
C22D C23D C24D C25D 5.5(19)
C23D C24D C25D C26D -9.2(18)
C22D N6D C26D C27D -174.6(10)
Ru1D N6D C26D C27D 5.0(12)
C22D N6D C26D C25D -2.9(16)
Ru1D N6D C26D C25D 176.7(8)
C24D C25D C26D N6D 7.7(16)
C24D C25D C26D C27D 178.3(11)
C31D N7D C27D C28D 7(2)
Ru1D N7D C27D C28D 175.4(9)
C31D N7D C27D C26D -170.5(12)
Ru1D N7D C27D C26D -2.0(15)
N6D C26D C27D N7D -2.2(16)
C25D C26D C27D N7D -173.3(12)
N6D C26D C27D C28D -179.2(12)
C25D C26D C27D C28D 10(2)
N7D C27D C28D C29D -4(2)
C26D C27D C28D C29D 172.7(12)
C27D C28D C29D C30D 1(2)
C28D C29D C30D C31D 0(2)
C27D N7D C31D C30D -5(2)
Ru1D N7D C31D C30D -174.0(9)
C27D N7D C31D C32D 176.7(12)
Ru1D N7D C31D C32D 8.2(14)
C29D C30D C31D N7D 1.5(19)
C29D C30D C31D C32D 179.0(12)
C36D N8D C32D C33D -2.1(18)
Ru1D N8D C32D C33D 176.5(11)
C36D N8D C32D C31D 175.1(10)
Ru1D N8D C32D C31D -6.3(13)
N7D C31D C32D N8D -1.1(16)
C30D C31D C32D N8D -178.8(12)
N7D C31D C32D C33D 176.2(12)
C30D C31D C32D C33D -1(2)
N8D C32D C33D C34D 2(2)
C31D C32D C33D C34D -175.4(13)
C32D C33D C34D C35D 1(2)
C33D C34D C35D C36D -2(2)
C32D N8D C36D C35D 0.5(17)
Ru1D N8D C36D C35D -177.8(8)
C34D C35D C36D N8D 2(2)

loop_
_platon_squeeze_void_nr
_platon_squeeze_void_average_x
_platon_squeeze_void_average_y
_platon_squeeze_void_average_z
_platon_squeeze_void_volume
_platon_squeeze_void_count_electrons
_platon_squeeze_void_content
1 0.386 0.500 0.000 1819 841 ' '
2 1.008 1.000 0.500 1819 844 ' '
